data_7708377
loop_
_publ_author_name
'Shephard, Angus'
'Ali, Safaa'
'Wang, Jun'
'Guo, Zhifang'
'Davies, Murray S.'
'Deacon, Glen B.'
'Junk, Peter Courtney'

_publ_section_title
;
 New lanthanoid biphenolate complexes, their further reactivity with
 trimethylaluminium and catalytic activity for the polymerisation of
 rac-lactide
;
_journal_name_full 'Dalton Transactions'
_journal_paper_doi 10.1039/D1DT02513A
_journal_year 2021
_chemical_formula_moiety 'C58 H85 Dy O7, 3(C4 H8 O)'
_chemical_formula_sum 'C70 H109 Dy O10'
_chemical_formula_weight 1273.07
_space_group_crystal_system monoclinic
_space_group_IT_number 14
_space_group_name_Hall '-P 2ybc'
_space_group_name_H-M_alt 'P 1 21/c 1'
_atom_sites_solution_hydrogens geom
_atom_sites_solution_primary dual
_audit_creation_date 2021-08-25
_audit_creation_method
;
Olex2 1.3
(compiled 2020.11.12 svn.r5f609507 for OlexSys, GUI svn.r6272)
;
_audit_update_record
;
2021-09-16 deposited with the CCDC.	2021-09-21 downloaded from the CCDC.
;
_cell_angle_alpha 90
_cell_angle_beta 93.44(3)
_cell_angle_gamma 90
_cell_formula_units_Z 4
_cell_length_a 13.212(3)
_cell_length_b 17.539(4)
_cell_length_c 28.459(6)
_cell_measurement_reflns_used 2419
_cell_measurement_temperature 100(2)
_cell_measurement_theta_max 23
_cell_measurement_theta_min 3
_cell_volume 6583(3)
_computing_cell_refinement 'XDS (Kabsch, 1993)'
_computing_data_collection 'BluIce (McPhillips, 2002)'
_computing_data_reduction 'XDS (Kabsch, 1993)'
_computing_molecular_graphics 'Olex2 1.3 (Dolomanov et al., 2009)'
_computing_publication_material 'Olex2 1.3 (Dolomanov et al., 2009)'
_computing_structure_refinement 'SHELXL 2018/3 (Sheldrick, 2015)'
_computing_structure_solution 'SHELXT  (Sheldrick, 2015)'
_diffrn_ambient_temperature 100(2)
_diffrn_measured_fraction_theta_full 0.997
_diffrn_measured_fraction_theta_max 0.961
_diffrn_measurement_device_type 'ADSC Quantum 210r'
_diffrn_measurement_method '\w scans'
_diffrn_radiation_monochromator graphite
_diffrn_radiation_type Synchrotron
_diffrn_radiation_wavelength 0.71073
_diffrn_reflns_av_R_equivalents 0.0435
_diffrn_reflns_av_unetI/netI 0.0256
_diffrn_reflns_Laue_measured_fraction_full 0.997
_diffrn_reflns_Laue_measured_fraction_max 0.961
_diffrn_reflns_limit_h_max 18
_diffrn_reflns_limit_h_min -17
_diffrn_reflns_limit_k_max 24
_diffrn_reflns_limit_k_min -24
_diffrn_reflns_limit_l_max 40
_diffrn_reflns_limit_l_min -40
_diffrn_reflns_number 113072
_diffrn_reflns_point_group_measured_fraction_full 0.997
_diffrn_reflns_point_group_measured_fraction_max 0.961
_diffrn_reflns_theta_full 25.242
_diffrn_reflns_theta_max 30.000
_diffrn_reflns_theta_min 1.364
_diffrn_source 'MX1 Beamline Australian Synchrotron'
_diffrn_standards_number 0
_exptl_absorpt_coefficient_mu 1.191
_exptl_absorpt_correction_T_max 0.88
_exptl_absorpt_correction_T_min 0.78
_exptl_absorpt_correction_type multi-scan
_exptl_absorpt_process_details 'XDS (Kabsch, 1993)'
_exptl_crystal_colour yellow
_exptl_crystal_colour_primary yellow
_exptl_crystal_density_diffrn 1.285
_exptl_crystal_description block
_exptl_crystal_F_000 2700
_exptl_crystal_size_max 0.2
_exptl_crystal_size_mid 0.12
_exptl_crystal_size_min 0.1
_refine_diff_density_max 1.287
_refine_diff_density_min -2.208
_refine_diff_density_rms 0.083
_refine_ls_extinction_coef 0.00114(16)
_refine_ls_extinction_expression Fc^*^=kFc[1+0.001xFc^2^\l^3^/sin(2\q)]^-1/4^
_refine_ls_extinction_method 'SHELXL-2018/3 (Sheldrick 2018)'
_refine_ls_goodness_of_fit_ref 1.056
_refine_ls_hydrogen_treatment constr
_refine_ls_matrix_type full
_refine_ls_number_parameters 942
_refine_ls_number_reflns 18449
_refine_ls_number_restraints 428
_refine_ls_restrained_S_all 1.068
_refine_ls_R_factor_all 0.0581
_refine_ls_R_factor_gt 0.0511
_refine_ls_shift/su_max 0.002
_refine_ls_shift/su_mean 0.000
_refine_ls_structure_factor_coef Fsqd
_refine_ls_weighting_details 'w=1/[\s^2^(Fo^2^)+(0.0911P)^2^+3.1991P] where P=(Fo^2^+2Fc^2^)/3'
_refine_ls_weighting_scheme calc
_refine_ls_wR_factor_gt 0.1408
_refine_ls_wR_factor_ref 0.1473
_reflns_Friedel_coverage 0.000
_reflns_number_gt 15728
_reflns_number_total 18449
_reflns_threshold_expression 'I > 2\s(I)'
_cod_data_source_file d1dt02513a2.cif
_cod_data_source_block 4
_cod_original_cell_volume 6583(2)
_cod_database_code 7708377
_shelx_shelxl_version_number 2018/3
_shelx_space_group_comment
;
The symmetry employed for this shelxl refinement is uniquely defined
by the following loop, which should always be used as a source of
symmetry information in preference to the above space-group names.
They are only intended as comments.
;
_shelx_estimated_absorpt_t_max 0.890
_shelx_estimated_absorpt_t_min 0.797
_olex2_refinement_description
;
1. Shared sites
{H69D, H70B}
2. Others
 Fixed Uiso: H1(0.075) H1A(0.088) H1B(0.088) H1C(0.088) H2A(0.081) H2B(0.081)
 H2C(0.081) H3A(0.086) H3B(0.086) H3C(0.086) H6(0.058) H8(0.067) H11A(0.099)
 H11B(0.099) H11C(0.099) H12A(0.075) H12B(0.075) H14(0.062) H16(0.064)
 H20A(0.111) H20B(0.111) H20C(0.111) H21A(0.109) H21B(0.109) H21C(0.109)
 H22A(0.087) H22B(0.087) H22C(0.087) H23A(0.1) H23B(0.1) H23C(0.1) H24A(0.094)
 H24B(0.094) H24C(0.094) H25A(0.081) H25B(0.081) H25C(0.081) H26A(0.085)
 H26B(0.085) H26C(0.085) H29(0.056) H31(0.053) H34A(0.081) H34B(0.081)
 H34C(0.081) H35A(0.049) H35B(0.049) H37(0.056) H39(0.056) H42A(0.103)
 H42B(0.103) H42C(0.103) H44A(0.078) H44B(0.078) H44C(0.078) H45A(0.076)
 H45B(0.076) H45C(0.076) H46A(0.081) H46B(0.081) H46C(0.081) H47A(0.084)
 H47B(0.084) H47C(0.084) H47D(0.084) H48A(0.083) H48B(0.083) H48C(0.082)
 H48D(0.082) H49A(0.113) H49B(0.113) H49C(0.106) H49D(0.106) H50A(0.087)
 H50B(0.087) H50C(0.087) H50D(0.087) H51A(0.065) H51B(0.065) H51C(0.074)
 H51D(0.074) H52A(0.085) H52B(0.085) H52C(0.081) H52D(0.081) H53A(0.089)
 H53B(0.089) H53C(0.079) H53D(0.079) H54A(0.073) H54B(0.073) H54C(0.074)
 H54D(0.074) H55A(0.093) H55B(0.093) H56A(0.104) H56B(0.104) H57A(0.091)
 H57B(0.091) H58A(0.072) H58B(0.072) H59A(0.077) H59B(0.077) H60A(0.101)
 H60B(0.101) H61A(0.113) H61B(0.113) H62A(0.112) H62B(0.112) H59C(0.129)
 H59D(0.129) H60C(0.101) H60D(0.101) H61C(0.119) H61D(0.119) H62C(0.209)
 H62D(0.209) H63A(0.137) H63B(0.137) H64A(0.101) H64B(0.101) H65A(0.146)
 H65B(0.146) H66A(0.186) H66B(0.186) H63C(0.129) H63D(0.129) H64C(0.108)
 H64D(0.108) H65C(0.144) H65D(0.144) H66C(0.114) H66D(0.114) H67A(0.132)
 H67B(0.132) H68A(0.102) H68B(0.102) H69A(0.126) H69B(0.126) H70A(0.221)
 H70B(0.221) H67C(0.181) H67D(0.181) H68C(0.139) H68D(0.139) H69C(0.127)
 H69D(0.127) H70C(0.141) H70D(0.141)
 Fixed X: H1(0.260784) H1A(0.282957) H1B(0.165662) H1C(0.232174) H2A(0.105403)
 H2B(0.038314) H2C(0.07977) H3A(0.145985) H3B(0.110558) H3C(0.225984)
 H6(0.313678) H8(0.488559) H11A(0.505359) H11B(0.507018) H11C(0.413101)
 H12A(0.374271) H12B(0.407427) H14(0.558488) H16(0.794394) H20A(0.774347)
 H20B(0.762923) H20C(0.664316) H21A(0.828957) H21B(0.863041) H21C(0.871438)
 H22A(0.599069) H22B(0.703661) H22C(0.652839) H23A(0.78877) H23B(0.708768)
 H23C(0.800333) H24A(0.362876) H24B(0.455653) H24C(0.4769) H25A(0.579907)
 H25B(0.559651) H25C(0.535776) H26A(0.354256) H26B(0.380471) H26C(0.287162)
 H29(0.368326) H31(0.310111) H34A(0.333631) H34B(0.33304) H34C(0.231376)
 H35A(0.385056) H35B(0.391016) H37(0.217002) H39(-0.006595) H42A(-0.022551)
 H42B(0.07636) H42C(0.003276) H44A(-0.020274) H44B(-0.044453) H44C(-0.080419)
 H45A(0.005724) H45B(0.034943) H45C(0.121204) H46A(0.217193) H46B(0.128063)
 H46C(0.162128) H47A(0.480249) H47B(0.480273) H47C(0.506438) H47D(0.436164)
 H48A(0.361115) H48B(0.415109) H48C(0.405596) H48D(0.426799) H49A(0.222177)
 H49B(0.285605) H49C(0.260882) H49D(0.241805) H50A(0.294013) H50B(0.218239)
 H50C(0.218687) H50D(0.285799) H51A(0.304289) H51B(0.189546) H51C(0.198753)
 H51D(0.283685) H52A(0.159049) H52B(0.254268) H52C(0.09759) H52D(0.171857)
 H53A(0.130158) H53B(0.059897) H53C(0.035142) H53D(0.047048) H54A(0.200144)
 H54B(0.123228) H54C(0.149374) H54D(0.205843) H55A(0.46294) H55B(0.556682)
 H56A(0.655788) H56B(0.587492) H57A(0.479039) H57B(0.586974) H58A(0.561181)
 H58B(0.446831) H59A(-0.042858) H59B(0.065004) H60A(-0.018408) H60B(0.100854)
 H61A(0.117669) H61B(-0.004181) H62A(-0.011852) H62B(0.108839) H59C(0.164885)
 H59D(0.065701) H60C(-0.087812) H60D(-0.023789) H61C(-0.029366) H61D(0.081291)
 H62C(0.111348) H62D(-0.002104) H63A(0.346617) H63B(0.284208) H64A(0.100972)
 H64B(0.17851) H65A(0.223748) H65B(0.107291) H66A(0.151269) H66B(0.243068)
 H63C(0.262536) H63D(0.209546) H64C(0.024236) H64D(0.078926) H65C(0.125434)
 H65D(0.19526) H66C(0.219808) H66D(0.305019) H67A(0.230147) H67B(0.117783)
 H68A(0.064292) H68B(0.182095) H69A(0.056064) H69B(0.172395) H70A(0.233788)
 H70B(0.123495) H67C(0.254588) H67D(0.166194) H68C(0.247042) H68D(0.173662)
 H69C(0.058673) H69D(0.12893) H70C(-0.022146) H70D(0.02541)
 Fixed Y: H1(0.423035) H1A(0.328545) H1B(0.30634) H1C(0.319888) H2A(0.415)
 H2B(0.407017) H2C(0.488855) H3A(0.496516) H3B(0.410778) H3C(0.435067)
 H6(0.525622) H8(0.592521) H11A(0.594848) H11B(0.657018) H11C(0.653415)
 H12A(0.469195) H12B(0.556538) H14(0.427955) H16(0.430549) H20A(0.61518)
 H20B(0.61991) H20C(0.623154) H21A(0.42722) H21B(0.505343) H21C(0.495834)
 H22A(0.51758) H22B(0.504837) H22C(0.435793) H23A(0.418189) H23B(0.34962)
 H23C(0.347964) H24A(0.347728) H24B(0.399143) H24C(0.322753) H25A(0.39439)
 H25B(0.470925) H25C(0.468207) H26A(0.512222) H26B(0.510692) H26C(0.461948)
 H29(0.265984) H31(0.23805) H34A(0.140182) H34B(0.124551) H34C(0.151283)
 H35A(0.333949) H35B(0.42025) H37(0.276512) H39(0.417398) H42A(0.257817)
 H42B(0.222688) H42C(0.278051) H44A(0.521826) H44B(0.606094) H44C(0.533667)
 H45A(0.577285) H45B(0.653355) H45C(0.605151) H46A(0.59884) H46B(0.645601)
 H46C(0.564535) H47A(0.668566) H47B(0.751467) H47C(0.715816) H47D(0.677168)
 H48A(0.700367) H48B(0.78244) H48C(0.79691) H48D(0.823707) H49A(0.754572)
 H49B(0.826812) H49C(0.842034) H49D(0.77176) H50A(0.77764) H50B(0.710846)
 H50C(0.708095) H50D(0.766487) H51A(0.7149) H51B(0.716313) H51C(0.707778)
 H51D(0.676257) H52A(0.711818) H52B(0.655893) H52C(0.677631) H52D(0.611215)
 H53A(0.564471) H53B(0.615477) H53C(0.601042) H53D(0.539491) H54A(0.508329)
 H54B(0.554332) H54C(0.514304) H54D(0.499134) H55A(0.765267) H55B(0.719988)
 H56A(0.73641) H56B(0.812263) H57A(0.75499) H57B(0.720645) H58A(0.608134)
 H58B(0.626568) H59A(0.418242) H59B(0.456625) H60A(0.276934) H60B(0.25876)
 H61A(0.247461) H61B(0.240204) H62A(0.35592) H62B(0.366021) H59C(0.366236)
 H59D(0.4035) H60C(0.293494) H60D(0.21778) H61C(0.316441) H61D(0.282706)
 H62C(0.415312) H62D(0.428263) H63A(0.727791) H63B(0.657053) H64A(0.785952)
 H64B(0.856967) H65A(0.831652) H65B(0.80515) H66A(0.676783) H66B(0.710048)
 H63C(0.676433) H63D(0.651011) H64C(0.767496) H64D(0.773191) H65C(0.852323)
 H65D(0.84273) H66C(0.771369) H66D(0.78534) H67A(0.159525) H67B(0.193756)
 H68A(0.09852) H68B(0.083668) H69A(-0.006871) H69B(-0.024281) H70A(0.027804)
 H70B(0.003575) H67C(0.127942) H67D(0.113772) H68C(0.011979) H68D(-0.004895)
 H69C(-0.025981) H69D(-0.001106) H70C(0.079148) H70D(0.089558)
 Fixed Z: H1(0.139905) H1A(0.00118) H1B(0.002423) H1C(0.050559) H2A(0.075116)
 H2B(0.026652) H2C(0.043593) H3A(-0.036719) H3B(-0.047737) H3C(-0.053297) H6(-
 0.020813) H8(0.092088) H11A(-0.02088) H11B(0.020319) H11C(-0.017834)
 H12A(0.173956) H12B(0.172281) H14(0.112199) H16(0.208125) H20A(0.250143)
 H20B(0.305732) H20C(0.270277) H21A(0.289987) H21B(0.315318) H21C(0.25976)
 H22A(0.319239) H22B(0.349558) H22C(0.319914) H23A(0.103293) H23B(0.099683)
 H23C(0.139116) H24A(0.483563) H24B(0.50374) H24C(0.475196) H25A(0.421776)
 H25B(0.450353) H25C(0.394581) H26A(0.409114) H26B(0.464741) H26C(0.442397)
 H29(0.425796) H31(0.286908) H34A(0.396904) H34B(0.341487) H34C(0.364565)
 H35A(0.235286) H35B(0.253019) H37(0.216128) H39(0.168043) H42A(0.193778)
 H42B(0.17219) H42C(0.140986) H44A(0.129597) H44B(0.14735) H44C(0.176215)
 H45A(0.24956) H45B(0.222427) H45C(0.250935) H46A(0.176148) H46B(0.148655)
 H46C(0.129184) H47A(0.199328) H47B(0.223126) H47C(0.222859) H47D(0.180946)
 H48A(0.14427) H48B(0.15239) H48C(0.164172) H48D(0.217492) H49A(0.172151)
 H49B(0.192184) H49C(0.211143) H49D(0.174493) H50A(0.265646) H50B(0.24656)
 H50C(0.239633) H50D(0.2714) H51A(0.356038) H51B(0.332507) H51C(0.351833)
 H51D(0.389293) H52A(0.412137) H52B(0.423733) H52C(0.408308) H52D(0.429084)
 H53A(0.416351) H53B(0.380526) H53C(0.346042) H53D(0.388349) H54A(0.356987)
 H54B(0.321255) H54C(0.315114) H54D(0.365908) H55A(0.316851) H55B(0.296387)
 H56A(0.36318) H56B(0.366357) H57A(0.415032) H57B(0.434278) H58A(0.39393)
 H58B(0.407135) H59A(0.3576) H59B(0.371937) H60A(0.312818) H60B(0.31203)
 H61A(0.390067) H61B(0.387773) H62A(0.423023) H62B(0.421386) H59C(0.385553)
 H59D(0.40579) H60C(0.358628) H60D(0.348225) H61C(0.286554) H61D(0.302025)
 H62C(0.317253) H62D(0.33436) H63A(0.523894) H63B(0.501758) H64A(0.47299)
 H64B(0.477444) H65A(0.554139) H65B(0.552395) H66A(0.548807) H66B(0.583591)
 H63C(0.511897) H63D(0.558666) H64C(0.520126) H64D(0.471507) H65C(0.545665)
 H65D(0.501638) H66C(0.589683) H66D(0.551957) H67A(0.078253) H67B(0.079728)
 H68A(0.115696) H68B(0.129647) H69A(0.074159) H69B(0.090784) H70A(0.021609)
 H70B(-0.000464) H67C(0.066177) H67D(0.102216) H68C(0.043088) H68D(0.084805)
 H69C(0.034776) H69D(-0.006389) H70C(0.031835) H70D(-0.018999)
;
_olex2_submission_special_instructions 'No special instructions were received'

loop_
_space_group_symop_operation_xyz
'x, y, z'
'-x, y+1/2, -z+1/2'
'-x, -y, -z'
'x, -y-1/2, z-1/2'

loop_
_atom_site_label
_atom_site_type_symbol
_atom_site_fract_x
_atom_site_fract_y
_atom_site_fract_z
_atom_site_U_iso_or_equiv
_atom_site_adp_type
_atom_site_occupancy
_atom_site_site_symmetry_order
_atom_site_calc_flag
_atom_site_refinement_flags_posn
_atom_site_refinement_flags_adp
_atom_site_refinement_flags_occupancy
_atom_site_disorder_assembly
_atom_site_disorder_group
Dy1 Dy 0.38543(2) 0.56379(2) 0.28731(2) 0.04234(6) Uani 1 1 d . . . . .
O1 O 0.26353(18) 0.40809(13) 0.11197(7) 0.0497(5) Uani 1 1 d . . . . .
H1 H 0.260784 0.423035 0.139905 0.075 Uiso 1 1 calc R U . . .
O2 O 0.51172(16) 0.54370(13) 0.24590(7) 0.0456(4) Uani 1 1 d . . . . .
O3 O 0.26115(14) 0.52107(11) 0.24382(7) 0.0416(4) Uani 1 1 d . . . . .
O4 O 0.39935(16) 0.46846(12) 0.33435(7) 0.0445(4) Uani 1 1 d . . . . .
O5 O 0.36748(17) 0.68371(13) 0.24292(9) 0.0537(5) Uani 1 1 d . . . . .
O6 O 0.2515(2) 0.60525(17) 0.33589(9) 0.0659(7) Uani 1 1 d . . . . .
O7 O 0.47529(18) 0.65575(12) 0.34029(8) 0.0531(5) Uani 1 1 d . . . . .
C1 C 0.2209(3) 0.3363(2) 0.01775(14) 0.0590(8) Uani 1 1 d . . . . .
H1A H 0.282957 0.328545 0.001180 0.088 Uiso 1 1 calc R U . . .
H1B H 0.165662 0.306340 0.002423 0.088 Uiso 1 1 calc R U . . .
H1C H 0.232174 0.319888 0.050559 0.088 Uiso 1 1 calc R U . . .
C2 C 0.0951(3) 0.4342(2) 0.04285(13) 0.0543(8) Uani 1 1 d . . . . .
H2A H 0.105403 0.415000 0.075116 0.081 Uiso 1 1 calc R U . . .
H2B H 0.038314 0.407017 0.026652 0.081 Uiso 1 1 calc R U . . .
H2C H 0.079770 0.488855 0.043593 0.081 Uiso 1 1 calc R U . . .
C3 C 0.1664(3) 0.4428(2) -0.03495(12) 0.0575(8) Uani 1 1 d . . . . .
H3A H 0.145985 0.496516 -0.036719 0.086 Uiso 1 1 calc R U . . .
H3B H 0.110558 0.410778 -0.047737 0.086 Uiso 1 1 calc R U . . .
H3C H 0.225984 0.435067 -0.053297 0.086 Uiso 1 1 calc R U . . .
C4 C 0.1923(3) 0.42119(19) 0.01633(11) 0.0475(6) Uani 1 1 d . . . . .
C5 C 0.2800(2) 0.46914(17) 0.03836(10) 0.0444(6) Uani 1 1 d . . . . .
C6 C 0.3320(2) 0.52123(18) 0.01187(11) 0.0486(6) Uani 1 1 d . . . . .
H6 H 0.313678 0.525622 -0.020813 0.058 Uiso 1 1 calc R U . . .
C7 C 0.4105(3) 0.56759(17) 0.03136(14) 0.0525(7) Uani 1 1 d . . . . .
C8 C 0.4366(3) 0.56072(19) 0.07836(14) 0.0557(8) Uani 1 1 d . . . . .
H8 H 0.488559 0.592521 0.092088 0.067 Uiso 1 1 calc R U . . .
C9 C 0.3890(2) 0.5081(2) 0.10701(11) 0.0511(7) Uani 1 1 d . . . . .
C10 C 0.3114(2) 0.46227(18) 0.08637(10) 0.0447(6) Uani 1 1 d . . . . .
C11 C 0.4637(3) 0.6231(2) 0.00053(16) 0.0659(9) Uani 1 1 d . . . . .
H11A H 0.505359 0.594848 -0.020880 0.099 Uiso 1 1 calc R U . . .
H11B H 0.507018 0.657018 0.020319 0.099 Uiso 1 1 calc R U . . .
H11C H 0.413101 0.653415 -0.017834 0.099 Uiso 1 1 calc R U . . .
C12 C 0.4196(2) 0.5055(3) 0.15885(12) 0.0624(9) Uani 1 1 d . . . . .
H12A H 0.374271 0.469195 0.173956 0.075 Uiso 1 1 calc R U . . .
H12B H 0.407427 0.556538 0.172281 0.075 Uiso 1 1 calc R U . . .
C13 C 0.5291(2) 0.48285(18) 0.17241(11) 0.0479(6) Uani 1 1 d . . . . .
C14 C 0.5872(3) 0.44228(17) 0.14230(13) 0.0519(7) Uani 1 1 d . . . . .
H14 H 0.558488 0.427955 0.112199 0.062 Uiso 1 1 calc R U . . .
C15 C 0.6866(3) 0.42200(18) 0.15499(13) 0.0528(7) Uani 1 1 d . . . . .
C16 C 0.7265(3) 0.44440(18) 0.19915(14) 0.0534(8) Uani 1 1 d . . . . .
H16 H 0.794394 0.430549 0.208125 0.064 Uiso 1 1 calc R U . . .
C17 C 0.6725(2) 0.48596(17) 0.23097(12) 0.0470(6) Uani 1 1 d . . . . .
C18 C 0.5700(2) 0.50496(16) 0.21729(11) 0.0440(6) Uani 1 1 d . . . . .
C19 C 0.7232(2) 0.5140(2) 0.27801(12) 0.0532(7) Uani 1 1 d . . . . .
C20 C 0.7320(4) 0.6009(2) 0.27585(16) 0.0742(12) Uani 1 1 d . . . . .
H20A H 0.774347 0.615180 0.250143 0.111 Uiso 1 1 calc R U . . .
H20B H 0.762923 0.619910 0.305732 0.111 Uiso 1 1 calc R U . . .
H20C H 0.664316 0.623154 0.270277 0.111 Uiso 1 1 calc R U . . .
C21 C 0.8315(3) 0.4828(3) 0.28654(15) 0.0724(11) Uani 1 1 d . . . . .
H21A H 0.828957 0.427220 0.289987 0.109 Uiso 1 1 calc R U . . .
H21B H 0.863041 0.505343 0.315318 0.109 Uiso 1 1 calc R U . . .
H21C H 0.871438 0.495834 0.259760 0.109 Uiso 1 1 calc R U . . .
C22 C 0.6644(3) 0.4910(2) 0.32050(13) 0.0577(8) Uani 1 1 d . . . . .
H22A H 0.599069 0.517580 0.319239 0.087 Uiso 1 1 calc R U . . .
H22B H 0.703661 0.504837 0.349558 0.087 Uiso 1 1 calc R U . . .
H22C H 0.652839 0.435793 0.319914 0.087 Uiso 1 1 calc R U . . .
C23 C 0.7518(3) 0.3808(2) 0.12131(15) 0.0668(10) Uani 1 1 d . . . . .
H23A H 0.788770 0.418189 0.103293 0.100 Uiso 1 1 calc R U . . .
H23B H 0.708768 0.349620 0.099683 0.100 Uiso 1 1 calc R U . . .
H23C H 0.800333 0.347964 0.139116 0.100 Uiso 1 1 calc R U . . .
C24 C 0.4310(3) 0.3662(2) 0.47768(11) 0.0628(9) Uani 1 1 d . . . . .
H24A H 0.362876 0.347728 0.483563 0.094 Uiso 1 1 calc R U . . .
H24B H 0.455653 0.399143 0.503740 0.094 Uiso 1 1 calc R U . . .
H24C H 0.476900 0.322753 0.475196 0.094 Uiso 1 1 calc R U . . .
C25 C 0.5354(3) 0.43880(19) 0.42385(12) 0.0539(8) Uani 1 1 d . . . . .
H25A H 0.579907 0.394390 0.421776 0.081 Uiso 1 1 calc R U . . .
H25B H 0.559651 0.470925 0.450353 0.081 Uiso 1 1 calc R U . . .
H25C H 0.535776 0.468207 0.394581 0.081 Uiso 1 1 calc R U . . .
C26 C 0.3557(3) 0.4804(2) 0.43747(11) 0.0569(8) Uani 1 1 d . . . . .
H26A H 0.354256 0.512222 0.409114 0.085 Uiso 1 1 calc R U . . .
H26B H 0.380471 0.510692 0.464741 0.085 Uiso 1 1 calc R U . . .
H26C H 0.287162 0.461948 0.442397 0.085 Uiso 1 1 calc R U . . .
C27 C 0.4269(3) 0.4119(2) 0.43142(10) 0.0507(7) Uani 1 1 d . . . . .
C28 C 0.3883(2) 0.36331(18) 0.38909(10) 0.0450(6) Uani 1 1 d . . . . .
C29 C 0.3638(2) 0.28658(19) 0.39487(10) 0.0467(6) Uani 1 1 d . . . . .
H29 H 0.368326 0.265984 0.425796 0.056 Uiso 1 1 calc R U . . .
C30 C 0.3331(2) 0.23876(18) 0.35779(10) 0.0457(6) Uani 1 1 d . . . . .
C31 C 0.3292(2) 0.26989(17) 0.31295(10) 0.0441(6) Uani 1 1 d . . . . .
H31 H 0.310111 0.238050 0.286908 0.053 Uiso 1 1 calc R U . . .
C32 C 0.3522(2) 0.34558(17) 0.30458(9) 0.0406(5) Uani 1 1 d . . . . .
C33 C 0.3807(2) 0.39467(16) 0.34255(10) 0.0414(5) Uani 1 1 d . . . . .
C34 C 0.3053(3) 0.15647(19) 0.36590(12) 0.0537(7) Uani 1 1 d . . . . .
H34A H 0.333631 0.140182 0.396904 0.081 Uiso 1 1 calc R U . . .
H34B H 0.333040 0.124551 0.341487 0.081 Uiso 1 1 calc R U . . .
H34C H 0.231376 0.151283 0.364565 0.081 Uiso 1 1 calc R U . . .
C35 C 0.3508(2) 0.37273(16) 0.25398(9) 0.0409(5) Uani 1 1 d . . . . .
H35A H 0.385056 0.333949 0.235286 0.049 Uiso 1 1 calc R U . . .
H35B H 0.391016 0.420250 0.253019 0.049 Uiso 1 1 calc R U . . .
C36 C 0.2463(2) 0.38792(17) 0.23034(9) 0.0414(5) Uani 1 1 d . . . . .
C37 C 0.1895(2) 0.32642(17) 0.21285(10) 0.0465(6) Uani 1 1 d . . . . .
H37 H 0.217002 0.276512 0.216128 0.056 Uiso 1 1 calc R U . . .
C38 C 0.0936(3) 0.33576(19) 0.19070(11) 0.0510(7) Uani 1 1 d . . . . .
C39 C 0.0579(2) 0.41014(19) 0.18403(10) 0.0467(6) Uani 1 1 d . . . . .
H39 H -0.006595 0.417398 0.168043 0.056 Uiso 1 1 calc R U . . .
C40 C 0.1125(2) 0.47442(17) 0.19979(10) 0.0415(5) Uani 1 1 d . . . . .
C41 C 0.2076(2) 0.46273(16) 0.22535(9) 0.0391(5) Uani 1 1 d . . . . .
C42 C 0.0323(3) 0.2676(2) 0.17283(15) 0.0684(10) Uani 1 1 d . . . . .
H42A H -0.022551 0.257817 0.193778 0.103 Uiso 1 1 calc R U . . .
H42B H 0.076360 0.222688 0.172190 0.103 Uiso 1 1 calc R U . . .
H42C H 0.003276 0.278051 0.140986 0.103 Uiso 1 1 calc R U . . .
C43 C 0.0743(2) 0.55493(17) 0.18717(11) 0.0449(6) Uani 1 1 d . . . . .
C44 C -0.0269(3) 0.5541(2) 0.15738(13) 0.0523(7) Uani 1 1 d . . . . .
H44A H -0.020274 0.521826 0.129597 0.078 Uiso 1 1 calc R U . . .
H44B H -0.044453 0.606094 0.147350 0.078 Uiso 1 1 calc R U . . .
H44C H -0.080419 0.533667 0.176215 0.078 Uiso 1 1 calc R U . . .
C45 C 0.0575(2) 0.60193(19) 0.23153(12) 0.0509(7) Uani 1 1 d . . . . .
H45A H 0.005724 0.577285 0.249560 0.076 Uiso 1 1 calc R U . . .
H45B H 0.034943 0.653355 0.222427 0.076 Uiso 1 1 calc R U . . .
H45C H 0.121204 0.605151 0.250935 0.076 Uiso 1 1 calc R U . . .
C46 C 0.1525(3) 0.5946(2) 0.15761(13) 0.0541(7) Uani 1 1 d . . . . .
H46A H 0.217193 0.598840 0.176148 0.081 Uiso 1 1 calc R U . . .
H46B H 0.128063 0.645601 0.148655 0.081 Uiso 1 1 calc R U . . .
H46C H 0.162128 0.564535 0.129184 0.081 Uiso 1 1 calc R U . . .
C47 C 0.4363(3) 0.7109(3) 0.20884(15) 0.0697(10) Uani 1 1 d D . . . .
H47A H 0.480249 0.668566 0.199328 0.084 Uiso 0.689(12) 1 calc R U P A 1
H47B H 0.480273 0.751467 0.223126 0.084 Uiso 0.689(12) 1 calc R U P A 1
H47C H 0.506438 0.715816 0.222859 0.084 Uiso 0.311(12) 1 calc R U P A 2
H47D H 0.436164 0.677168 0.180946 0.084 Uiso 0.311(12) 1 calc R U P A 2
C48 C 0.3784(4) 0.7408(4) 0.1676(3) 0.0689(19) Uani 0.689(12) 1 d . . P A 1
H48A H 0.361115 0.700367 0.144270 0.083 Uiso 0.689(12) 1 calc R U P A 1
H48B H 0.415109 0.782440 0.152390 0.083 Uiso 0.689(12) 1 calc R U P A 1
C48A C 0.3922(10) 0.7847(7) 0.1972(6) 0.068(4) Uani 0.311(12) 1 d D . P A 2
H48C H 0.405596 0.796910 0.164172 0.082 Uiso 0.311(12) 1 calc R U P A 2
H48D H 0.426799 0.823707 0.217492 0.082 Uiso 0.311(12) 1 calc R U P A 2
C49 C 0.2842(13) 0.7704(7) 0.1909(6) 0.094(4) Uani 0.689(12) 1 d . . P A 1
H49A H 0.222177 0.754572 0.172151 0.113 Uiso 0.689(12) 1 calc R U P A 1
H49B H 0.285605 0.826812 0.192184 0.113 Uiso 0.689(12) 1 calc R U P A 1
C49A C 0.283(3) 0.7901(14) 0.2026(10) 0.088(7) Uani 0.311(12) 1 d D . P A 2
H49C H 0.260882 0.842034 0.211143 0.106 Uiso 0.311(12) 1 calc R U P A 2
H49D H 0.241805 0.771760 0.174493 0.106 Uiso 0.311(12) 1 calc R U P A 2
C50 C 0.2830(3) 0.7372(2) 0.24161(19) 0.0723(11) Uani 1 1 d D . . . .
H50A H 0.294013 0.777640 0.265646 0.087 Uiso 0.689(12) 1 calc R U P A 1
H50B H 0.218239 0.710846 0.246560 0.087 Uiso 0.689(12) 1 calc R U P A 1
H50C H 0.218687 0.708095 0.239633 0.087 Uiso 0.311(12) 1 calc R U P A 2
H50D H 0.285799 0.766487 0.271400 0.087 Uiso 0.311(12) 1 calc R U P A 2
C51 C 0.2389(7) 0.6872(6) 0.3530(3) 0.0545(19) Uani 0.495(16) 1 d . . P B 1
H51A H 0.304289 0.714900 0.356038 0.065 Uiso 0.495(16) 1 calc R U P B 1
H51B H 0.189546 0.716313 0.332507 0.065 Uiso 0.495(16) 1 calc R U P B 1
C51A C 0.2231(8) 0.6617(6) 0.3692(4) 0.062(2) Uani 0.505(16) 1 d . . P B 2
H51C H 0.198753 0.707778 0.351833 0.074 Uiso 0.505(16) 1 calc R U P B 2
H51D H 0.283685 0.676257 0.389293 0.074 Uiso 0.505(16) 1 calc R U P B 2
C52 C 0.1986(10) 0.6687(6) 0.4002(3) 0.071(3) Uani 0.495(16) 1 d . . P B 1
H52A H 0.159049 0.711818 0.412137 0.085 Uiso 0.495(16) 1 calc R U P B 1
H52B H 0.254268 0.655893 0.423733 0.085 Uiso 0.495(16) 1 calc R U P B 1
C52A C 0.1420(10) 0.6349(7) 0.3999(4) 0.068(3) Uani 0.505(16) 1 d . . P B 2
H52C H 0.097590 0.677631 0.408308 0.081 Uiso 0.505(16) 1 calc R U P B 2
H52D H 0.171857 0.611215 0.429084 0.081 Uiso 0.505(16) 1 calc R U P B 2
C53 C 0.1304(11) 0.5991(8) 0.3889(5) 0.075(3) Uani 0.495(16) 1 d . . P B 1
H53A H 0.130158 0.564471 0.416351 0.089 Uiso 0.495(16) 1 calc R U P B 1
H53B H 0.059897 0.615477 0.380526 0.089 Uiso 0.495(16) 1 calc R U P B 1
C53A C 0.0836(9) 0.5764(6) 0.3692(4) 0.066(2) Uani 0.505(16) 1 d . . P B 2
H53C H 0.035142 0.601042 0.346042 0.079 Uiso 0.505(16) 1 calc R U P B 2
H53D H 0.047048 0.539491 0.388349 0.079 Uiso 0.505(16) 1 calc R U P B 2
C54 C 0.1746(15) 0.5596(10) 0.3478(8) 0.061(3) Uani 0.495(16) 1 d . . P B 1
H54A H 0.200144 0.508329 0.356987 0.073 Uiso 0.495(16) 1 calc R U P B 1
H54B H 0.123228 0.554332 0.321255 0.073 Uiso 0.495(16) 1 calc R U P B 1
C54A C 0.1734(18) 0.5386(9) 0.3452(8) 0.062(3) Uani 0.505(16) 1 d . . P B 2
H54C H 0.149374 0.514304 0.315114 0.074 Uiso 0.505(16) 1 calc R U P B 2
H54D H 0.205843 0.499134 0.365908 0.074 Uiso 0.505(16) 1 calc R U P B 2
C55 C 0.5176(4) 0.7280(2) 0.32461(16) 0.0774(13) Uani 1 1 d . . . . .
H55A H 0.462940 0.765267 0.316851 0.093 Uiso 1 1 calc R U . . .
H55B H 0.556682 0.719988 0.296387 0.093 Uiso 1 1 calc R U . . .
C56 C 0.5858(4) 0.7559(3) 0.36521(17) 0.0868(15) Uani 1 1 d . . . . .
H56A H 0.655788 0.736410 0.363180 0.104 Uiso 1 1 calc R U . . .
H56B H 0.587492 0.812263 0.366357 0.104 Uiso 1 1 calc R U . . .
C57 C 0.5379(4) 0.7239(3) 0.40668(16) 0.0762(11) Uani 1 1 d . . . . .
H57A H 0.479039 0.754990 0.415032 0.091 Uiso 1 1 calc R U . . .
H57B H 0.586974 0.720645 0.434278 0.091 Uiso 1 1 calc R U . . .
C58 C 0.5047(3) 0.6451(2) 0.38977(12) 0.0597(8) Uani 1 1 d . . . . .
H58A H 0.561181 0.608134 0.393930 0.072 Uiso 1 1 calc R U . . .
H58B H 0.446831 0.626568 0.407135 0.072 Uiso 1 1 calc R U . . .
O8 O 0.0717(5) 0.3750(4) 0.3230(2) 0.0630(19) Uani 0.436(9) 1 d D U P C 1
C59 C 0.0304(8) 0.4079(5) 0.3638(3) 0.064(2) Uani 0.436(9) 1 d D U P C 1
H59A H -0.042858 0.418242 0.357600 0.077 Uiso 0.436(9) 1 calc R U P C 1
H59B H 0.065004 0.456625 0.371937 0.077 Uiso 0.436(9) 1 calc R U P C 1
C60 C 0.0494(13) 0.2893(7) 0.3275(5) 0.085(4) Uani 0.436(9) 1 d D U P C 1
H60A H -0.018408 0.276934 0.312818 0.101 Uiso 0.436(9) 1 calc R U P C 1
H60B H 0.100854 0.258760 0.312030 0.101 Uiso 0.436(9) 1 calc R U P C 1
C61 C 0.0533(15) 0.2729(7) 0.3796(5) 0.094(4) Uani 0.436(9) 1 d D U P C 1
H61A H 0.117669 0.247461 0.390067 0.113 Uiso 0.436(9) 1 calc R U P C 1
H61B H -0.004181 0.240204 0.387773 0.113 Uiso 0.436(9) 1 calc R U P C 1
C62 C 0.0457(13) 0.3539(7) 0.4023(4) 0.094(4) Uani 0.436(9) 1 d D U P C 1
H62A H -0.011852 0.355920 0.423023 0.112 Uiso 0.436(9) 1 calc R U P C 1
H62B H 0.108839 0.366021 0.421386 0.112 Uiso 0.436(9) 1 calc R U P C 1
O8A O 0.0517(12) 0.2919(7) 0.3923(4) 0.151(5) Uani 0.564(9) 1 d D U P C 2
C59A C 0.0899(10) 0.3669(7) 0.3825(5) 0.108(4) Uani 0.564(9) 1 d D U P C 2
H59C H 0.164885 0.366236 0.385553 0.129 Uiso 0.564(9) 1 calc R U P C 2
H59D H 0.065701 0.403500 0.405790 0.129 Uiso 0.564(9) 1 calc R U P C 2
C60A C -0.0194(7) 0.2736(5) 0.3531(3) 0.084(3) Uani 0.564(9) 1 d D U P C 2
H60C H -0.087812 0.293494 0.358628 0.101 Uiso 0.564(9) 1 calc R U P C 2
H60D H -0.023789 0.217780 0.348225 0.101 Uiso 0.564(9) 1 calc R U P C 2
C61A C 0.0224(10) 0.3111(8) 0.3130(4) 0.099(4) Uani 0.564(9) 1 d D U P C 2
H61C H -0.029366 0.316441 0.286554 0.119 Uiso 0.564(9) 1 calc R U P C 2
H61D H 0.081291 0.282706 0.302025 0.119 Uiso 0.564(9) 1 calc R U P C 2
C62A C 0.0556(19) 0.3923(9) 0.3342(6) 0.174(7) Uani 0.564(9) 1 d D U P C 2
H62C H 0.111348 0.415312 0.317253 0.209 Uiso 0.564(9) 1 calc R U P C 2
H62D H -0.002104 0.428263 0.334360 0.209 Uiso 0.564(9) 1 calc R U P C 2
O9 O 0.2471(5) 0.7557(4) 0.4725(2) 0.0762(17) Uani 0.506(6) 1 d . U P D 1
C63 C 0.2784(11) 0.7107(9) 0.5120(5) 0.114(4) Uani 0.506(6) 1 d D U P D 1
H63A H 0.346617 0.727791 0.523894 0.137 Uiso 0.506(6) 1 calc R U P D 1
H63B H 0.284208 0.657053 0.501758 0.137 Uiso 0.506(6) 1 calc R U P D 1
C64 C 0.1676(8) 0.8033(6) 0.4868(4) 0.084(3) Uani 0.506(6) 1 d D U P D 1
H64A H 0.100972 0.785952 0.472990 0.101 Uiso 0.506(6) 1 calc R U P D 1
H64B H 0.178510 0.856967 0.477444 0.101 Uiso 0.506(6) 1 calc R U P D 1
C65 C 0.1742(19) 0.7947(10) 0.5399(5) 0.122(5) Uani 0.506(6) 1 d D U P D 1
H65A H 0.223748 0.831652 0.554139 0.146 Uiso 0.506(6) 1 calc R U P D 1
H65B H 0.107291 0.805150 0.552395 0.146 Uiso 0.506(6) 1 calc R U P D 1
C66 C 0.2073(19) 0.7142(13) 0.5521(8) 0.155(6) Uani 0.506(6) 1 d D U P D 1
H66A H 0.151269 0.676783 0.548807 0.186 Uiso 0.506(6) 1 calc R U P D 1
H66B H 0.243068 0.710048 0.583591 0.186 Uiso 0.506(6) 1 calc R U P D 1
O9A O 0.1226(6) 0.6921(5) 0.5111(3) 0.100(2) Uani 0.494(6) 1 d . U P D 2
C63A C 0.2097(13) 0.6902(8) 0.5336(6) 0.107(4) Uani 0.494(6) 1 d D U P D 2
H63C H 0.262536 0.676433 0.511897 0.129 Uiso 0.494(6) 1 calc R U P D 2
H63D H 0.209546 0.651011 0.558666 0.129 Uiso 0.494(6) 1 calc R U P D 2
C64A C 0.0900(9) 0.7620(7) 0.5055(4) 0.090(3) Uani 0.494(6) 1 d D U P D 2
H64C H 0.024236 0.767496 0.520126 0.108 Uiso 0.494(6) 1 calc R U P D 2
H64D H 0.078926 0.773191 0.471507 0.108 Uiso 0.494(6) 1 calc R U P D 2
C65A C 0.1604(15) 0.8149(9) 0.5262(7) 0.120(5) Uani 0.494(6) 1 d D U P D 2
H65C H 0.125434 0.852323 0.545665 0.144 Uiso 0.494(6) 1 calc R U P D 2
H65D H 0.195260 0.842730 0.501638 0.144 Uiso 0.494(6) 1 calc R U P D 2
C66A C 0.2341(10) 0.7695(7) 0.5560(4) 0.095(3) Uani 0.494(6) 1 d D U P D 2
H66C H 0.219808 0.771369 0.589683 0.114 Uiso 0.494(6) 1 calc R U P D 2
H66D H 0.305019 0.785340 0.551957 0.114 Uiso 0.494(6) 1 calc R U P D 2
O10 O 0.1322(16) 0.1209(13) 0.0162(6) 0.169(6) Uani 0.493(11) 1 d . U P E 1
C67 C 0.1572(14) 0.1475(7) 0.0729(6) 0.110(5) Uani 0.493(11) 1 d D . P E 1
H67A H 0.230147 0.159525 0.078253 0.132 Uiso 0.493(11) 1 calc R U P E 1
H67B H 0.117783 0.193756 0.079728 0.132 Uiso 0.493(11) 1 calc R U P E 1
C68 C 0.1309(9) 0.0878(7) 0.1029(3) 0.085(3) Uani 0.493(11) 1 d D . P E 1
H68A H 0.064292 0.098520 0.115696 0.102 Uiso 0.493(11) 1 calc R U P E 1
H68B H 0.182095 0.083668 0.129647 0.102 Uiso 0.493(11) 1 calc R U P E 1
C69 C 0.1258(12) 0.0140(7) 0.0758(5) 0.105(4) Uani 0.493(11) 1 d D . P E 1
H69A H 0.056064 -0.006871 0.074159 0.126 Uiso 0.493(11) 1 calc R U P E 1
H69B H 0.172395 -0.024281 0.090784 0.126 Uiso 0.493(11) 1 calc R U P E 1
C70 C 0.160(2) 0.0356(13) 0.0237(8) 0.184(12) Uani 0.493(11) 1 d D . P E 1
H70A H 0.233788 0.027804 0.021609 0.221 Uiso 0.493(11) 1 calc R U P E 1
H70B H 0.123495 0.003575 -0.000464 0.221 Uiso 0.493(11) 1 calc R U P E 1
O10A O 0.1121(14) 0.1346(10) 0.0349(7) 0.169(6) Uani 0.507(11) 1 d D U P E 2
C67A C 0.1867(19) 0.1056(12) 0.0697(6) 0.151(7) Uani 0.507(11) 1 d D . P E 2
H67C H 0.254588 0.127942 0.066177 0.181 Uiso 0.507(11) 1 calc R U P E 2
H67D H 0.166194 0.113772 0.102216 0.181 Uiso 0.507(11) 1 calc R U P E 2
C68A C 0.1827(13) 0.0270(11) 0.0567(6) 0.116(4) Uani 0.507(11) 1 d . . P E 2
H68C H 0.247042 0.011979 0.043088 0.139 Uiso 0.507(11) 1 calc R U P E 2
H68D H 0.173662 -0.004895 0.084805 0.139 Uiso 0.507(11) 1 calc R U P E 2
C69A C 0.1018(12) 0.0156(9) 0.0236(4) 0.106(4) Uani 0.507(11) 1 d . . P E 2
H69C H 0.058673 -0.025981 0.034776 0.127 Uiso 0.507(11) 1 calc R U P E 2
H69D H 0.128930 -0.001106 -0.006389 0.127 Uiso 0.507(11) 1 calc R U P E 2
C70A C 0.0413(11) 0.0807(8) 0.0150(6) 0.118(5) Uani 0.507(11) 1 d D . P E 2
H70C H -0.022146 0.079148 0.031835 0.141 Uiso 0.507(11) 1 calc R U P E 2
H70D H 0.025410 0.089558 -0.018999 0.141 Uiso 0.507(11) 1 calc R U P E 2

loop_
_atom_site_aniso_label
_atom_site_aniso_U_11
_atom_site_aniso_U_22
_atom_site_aniso_U_33
_atom_site_aniso_U_23
_atom_site_aniso_U_13
_atom_site_aniso_U_12
Dy1 0.04475(9) 0.03733(9) 0.04436(9) -0.00588(5) -0.00221(5) -0.00154(4)
O1 0.0601(12) 0.0499(11) 0.0391(10) 0.0011(9) 0.0023(9) 0.0013(10)
O2 0.0456(10) 0.0469(10) 0.0439(10) -0.0022(9) -0.0013(8) 0.0004(8)
O3 0.0427(9) 0.0400(10) 0.0420(10) -0.0051(8) -0.0001(7) -0.0038(7)
O4 0.0524(11) 0.0428(10) 0.0375(9) -0.0067(8) -0.0025(8) -0.0021(8)
O5 0.0509(11) 0.0450(11) 0.0648(14) 0.0017(10) -0.0011(10) 0.0014(9)
O6 0.0627(14) 0.0743(17) 0.0603(14) -0.0248(13) 0.0009(11) 0.0152(12)
O7 0.0653(13) 0.0399(10) 0.0527(12) -0.0029(9) -0.0080(10) -0.0067(9)
C1 0.071(2) 0.0458(16) 0.0586(19) -0.0095(15) -0.0051(16) 0.0003(15)
C2 0.0516(17) 0.062(2) 0.0484(17) -0.0029(14) -0.0006(13) -0.0026(13)
C3 0.063(2) 0.067(2) 0.0418(16) -0.0042(14) -0.0047(14) 0.0008(15)
C4 0.0553(16) 0.0484(15) 0.0384(13) -0.0043(12) -0.0016(11) 0.0008(12)
C5 0.0489(14) 0.0424(14) 0.0417(13) -0.0035(11) 0.0030(11) 0.0056(11)
C6 0.0510(15) 0.0488(16) 0.0463(15) 0.0003(13) 0.0043(12) 0.0077(12)
C7 0.0486(16) 0.0479(16) 0.062(2) 0.0009(13) 0.0105(14) 0.0028(11)
C8 0.0468(16) 0.060(2) 0.061(2) -0.0134(15) 0.0086(14) -0.0045(12)
C9 0.0425(14) 0.0635(19) 0.0473(15) -0.0102(14) 0.0017(11) 0.0021(13)
C10 0.0469(14) 0.0439(14) 0.0433(14) -0.0005(12) 0.0041(11) 0.0043(11)
C11 0.060(2) 0.0556(19) 0.083(3) 0.0093(18) 0.0149(18) -0.0002(15)
C12 0.0439(15) 0.095(3) 0.0484(17) -0.0138(18) 0.0009(12) 0.0025(16)
C13 0.0414(13) 0.0502(15) 0.0524(16) -0.0030(13) 0.0054(11) -0.0041(11)
C14 0.0542(17) 0.0464(16) 0.0560(18) -0.0035(13) 0.0108(14) -0.0062(12)
C15 0.0553(17) 0.0420(14) 0.0625(19) 0.0048(14) 0.0149(14) 0.0032(12)
C16 0.0463(15) 0.0466(15) 0.068(2) 0.0177(14) 0.0084(14) 0.0029(12)
C17 0.0428(13) 0.0405(13) 0.0572(17) 0.0104(13) -0.0007(11) -0.0018(11)
C18 0.0438(13) 0.0385(13) 0.0497(15) 0.0025(12) 0.0034(11) -0.0029(10)
C19 0.0497(15) 0.0527(17) 0.0562(17) 0.0132(14) -0.0058(13) -0.0022(13)
C20 0.087(3) 0.056(2) 0.075(3) 0.0092(19) -0.032(2) -0.0202(19)
C21 0.0483(17) 0.103(3) 0.065(2) 0.029(2) -0.0006(15) 0.0030(19)
C22 0.0547(17) 0.0617(19) 0.0565(18) 0.0042(16) 0.0018(14) 0.0047(14)
C23 0.068(2) 0.0537(19) 0.081(3) 0.0054(18) 0.0269(19) 0.0088(16)
C24 0.083(2) 0.069(2) 0.0357(14) -0.0037(15) -0.0020(14) -0.0104(18)
C25 0.0605(19) 0.0571(19) 0.0427(15) -0.0061(13) -0.0081(13) -0.0070(13)
C26 0.070(2) 0.0596(19) 0.0411(15) -0.0134(14) 0.0019(13) -0.0014(15)
C27 0.0625(18) 0.0535(16) 0.0353(13) -0.0047(13) -0.0030(12) -0.0042(14)
C28 0.0489(14) 0.0493(15) 0.0364(12) -0.0048(12) -0.0007(10) -0.0019(11)
C29 0.0505(15) 0.0534(16) 0.0360(13) 0.0015(12) 0.0001(10) -0.0024(12)
C30 0.0460(14) 0.0463(14) 0.0444(14) 0.0004(12) -0.0003(11) -0.0040(11)
C31 0.0448(13) 0.0463(14) 0.0407(13) -0.0080(11) -0.0022(10) -0.0008(11)
C32 0.0419(12) 0.0463(14) 0.0329(11) -0.0020(10) -0.0027(9) -0.0007(10)
C33 0.0441(13) 0.0423(13) 0.0375(12) -0.0031(11) -0.0011(10) -0.0003(10)
C34 0.0626(18) 0.0488(16) 0.0493(16) 0.0056(13) -0.0004(13) -0.0079(13)
C35 0.0470(13) 0.0412(13) 0.0339(12) -0.0056(10) -0.0022(10) 0.0013(10)
C36 0.0469(13) 0.0430(13) 0.0339(12) -0.0030(10) -0.0008(10) -0.0001(11)
C37 0.0549(15) 0.0410(14) 0.0425(14) -0.0013(11) -0.0072(11) -0.0005(11)
C38 0.0552(16) 0.0478(16) 0.0483(15) -0.0001(13) -0.0101(12) -0.0073(13)
C39 0.0454(14) 0.0524(16) 0.0412(14) 0.0008(12) -0.0068(11) -0.0062(12)
C40 0.0451(13) 0.0424(14) 0.0368(12) 0.0014(11) 0.0016(10) 0.0002(10)
C41 0.0416(12) 0.0404(12) 0.0350(12) -0.0032(10) 0.0012(9) -0.0031(10)
C42 0.072(2) 0.0535(19) 0.076(2) -0.0026(18) -0.0254(19) -0.0121(16)
C43 0.0426(14) 0.0457(14) 0.0463(15) 0.0035(12) 0.0017(11) 0.0024(11)
C44 0.0477(16) 0.0568(18) 0.0516(17) 0.0051(14) -0.0022(13) 0.0048(13)
C45 0.0486(15) 0.0502(16) 0.0538(17) -0.0040(14) 0.0029(12) 0.0040(12)
C46 0.0532(16) 0.0511(17) 0.0585(18) 0.0125(15) 0.0084(13) 0.0048(13)
C47 0.072(2) 0.071(2) 0.066(2) 0.0167(19) 0.0100(17) 0.0124(18)
C48 0.064(3) 0.058(3) 0.084(4) 0.023(3) 0.000(3) -0.002(2)
C48A 0.073(6) 0.056(6) 0.075(9) 0.019(6) -0.004(6) -0.003(5)
C49 0.071(4) 0.045(6) 0.167(9) 0.047(7) 0.018(6) 0.014(4)
C49A 0.070(8) 0.036(10) 0.158(17) 0.020(10) -0.001(10) 0.012(8)
C50 0.0570(19) 0.0448(17) 0.114(3) -0.006(2) 0.000(2) 0.0037(14)
C51 0.058(4) 0.058(4) 0.049(4) -0.009(3) 0.012(3) 0.012(3)
C51A 0.074(5) 0.056(5) 0.057(5) -0.012(4) 0.014(4) 0.014(4)
C52 0.083(7) 0.072(6) 0.060(4) -0.005(4) 0.023(4) 0.014(5)
C52A 0.075(6) 0.072(7) 0.057(5) -0.001(4) 0.014(4) 0.010(5)
C53 0.076(7) 0.077(7) 0.074(8) 0.013(6) 0.029(6) 0.011(5)
C53A 0.069(5) 0.074(5) 0.057(5) -0.001(4) 0.018(4) 0.009(4)
C54 0.049(4) 0.081(8) 0.051(6) 0.001(6) 0.000(4) 0.013(5)
C54A 0.067(6) 0.070(7) 0.050(5) -0.003(5) 0.013(4) 0.013(5)
C55 0.104(3) 0.0480(19) 0.077(3) 0.0057(18) -0.027(2) -0.025(2)
C56 0.118(4) 0.061(2) 0.077(3) 0.004(2) -0.030(3) -0.034(2)
C57 0.096(3) 0.065(2) 0.066(2) -0.015(2) -0.010(2) -0.015(2)
C58 0.073(2) 0.0551(18) 0.0496(17) -0.0067(15) -0.0058(15) -0.0139(16)
O8 0.058(3) 0.066(3) 0.066(3) -0.016(3) 0.013(3) 0.004(3)
C59 0.075(5) 0.071(5) 0.046(4) -0.014(3) 0.008(3) 0.026(4)
C60 0.104(8) 0.062(5) 0.090(6) -0.019(5) 0.031(6) 0.001(5)
C61 0.096(8) 0.085(6) 0.106(7) 0.001(5) 0.041(6) -0.002(6)
C62 0.120(8) 0.083(6) 0.077(5) -0.010(4) -0.004(5) -0.006(6)
O8A 0.173(8) 0.137(7) 0.140(7) -0.010(6) -0.006(6) -0.049(6)
C59A 0.108(7) 0.099(6) 0.115(6) -0.023(5) -0.006(5) -0.028(5)
C60A 0.079(5) 0.086(5) 0.088(5) -0.008(4) 0.015(4) -0.034(4)
C61A 0.086(6) 0.117(7) 0.094(5) 0.013(5) 0.009(4) -0.034(5)
C62A 0.188(11) 0.151(9) 0.178(9) 0.010(7) -0.024(8) -0.034(8)
O9 0.078(3) 0.085(4) 0.065(3) -0.003(3) 0.002(2) 0.005(3)
C63 0.113(7) 0.125(7) 0.102(6) 0.036(6) -0.007(5) 0.004(6)
C64 0.091(5) 0.068(5) 0.096(5) -0.017(4) 0.016(4) -0.005(4)
C65 0.152(9) 0.115(8) 0.103(7) -0.004(6) 0.038(7) -0.012(7)
C66 0.164(10) 0.155(9) 0.148(9) 0.016(8) 0.021(7) 0.014(8)
O9A 0.090(4) 0.108(5) 0.100(5) -0.030(4) -0.002(3) -0.001(4)
C63A 0.111(7) 0.110(6) 0.098(7) 0.003(6) -0.013(6) 0.010(6)
C64A 0.096(6) 0.099(5) 0.075(5) -0.001(5) 0.016(4) -0.004(4)
C65A 0.135(8) 0.097(6) 0.123(9) 0.009(6) -0.020(7) -0.010(6)
C66A 0.107(6) 0.096(6) 0.082(6) 0.008(5) 0.001(5) -0.022(5)
O10 0.189(10) 0.179(9) 0.140(7) -0.014(7) 0.008(7) -0.009(8)
C67 0.119(10) 0.106(8) 0.102(8) 0.021(7) -0.023(8) -0.023(8)
C68 0.098(7) 0.086(6) 0.069(5) -0.009(4) -0.015(5) 0.005(5)
C69 0.107(9) 0.100(7) 0.105(8) -0.027(6) -0.031(7) 0.008(7)
C70 0.22(3) 0.129(11) 0.220(17) -0.049(11) 0.15(2) -0.042(13)
O10A 0.178(9) 0.147(7) 0.181(10) 0.003(7) 0.015(8) -0.046(6)
C67A 0.229(18) 0.139(12) 0.086(9) 0.004(9) 0.021(9) -0.068(12)
C68A 0.089(8) 0.143(10) 0.117(11) -0.011(9) 0.024(7) -0.010(7)
C69A 0.125(9) 0.119(8) 0.075(6) 0.025(6) 0.019(6) -0.010(7)
C70A 0.106(9) 0.117(8) 0.129(11) 0.041(8) -0.006(7) -0.022(6)

loop_
_atom_type_symbol
_atom_type_description
_atom_type_scat_dispersion_real
_atom_type_scat_dispersion_imag
_atom_type_scat_source
C C 0.0033 0.0016 'International Tables Vol C Tables 4.2.6.8 and 6.1.1.4'
H H 0.0000 0.0000 'International Tables Vol C Tables 4.2.6.8 and 6.1.1.4'
Dy Dy -0.1892 4.4098 'International Tables Vol C Tables 4.2.6.8 and 6.1.1.4'
O O 0.0106 0.0060 'International Tables Vol C Tables 4.2.6.8 and 6.1.1.4'

loop_
_geom_angle_atom_site_label_1
_geom_angle_atom_site_label_2
_geom_angle_atom_site_label_3
_geom_angle
_geom_angle_site_symmetry_1
_geom_angle_site_symmetry_3
_geom_angle_publ_flag
O2 Dy1 O3 102.85(8) . . ?
O2 Dy1 O4 100.13(8) . . ?
O2 Dy1 O5 84.94(8) . . ?
O2 Dy1 O6 171.65(9) . . ?
O2 Dy1 O7 94.72(8) . . ?
O3 Dy1 O4 97.04(8) . . ?
O3 Dy1 O5 87.43(8) . . ?
O3 Dy1 O6 82.73(8) . . ?
O3 Dy1 O7 155.71(8) . . ?
O4 Dy1 O5 172.26(8) . . ?
O4 Dy1 O6 85.18(9) . . ?
O4 Dy1 O7 96.22(8) . . ?
O5 Dy1 O7 77.44(8) . . ?
O6 Dy1 O5 89.15(9) . . ?
O6 Dy1 O7 78.21(9) . . ?
C10 O1 H1 109.5 . . ?
C18 O2 Dy1 156.77(19) . . ?
C41 O3 Dy1 150.50(18) . . ?
C33 O4 Dy1 148.45(16) . . ?
C47 O5 Dy1 125.5(2) . . ?
C47 O5 C50 106.4(3) . . ?
C50 O5 Dy1 127.9(2) . . ?
C51 O6 Dy1 124.1(4) . . ?
C51A O6 Dy1 144.4(5) . . ?
C51A O6 C54A 101.5(8) . . ?
C54 O6 Dy1 123.4(7) . . ?
C54 O6 C51 112.3(8) . . ?
C54A O6 Dy1 112.1(6) . . ?
C55 O7 Dy1 123.9(2) . . ?
C58 O7 Dy1 126.95(19) . . ?
C58 O7 C55 108.8(3) . . ?
H1A C1 H1B 109.5 . . ?
H1A C1 H1C 109.5 . . ?
H1B C1 H1C 109.5 . . ?
C4 C1 H1A 109.5 . . ?
C4 C1 H1B 109.5 . . ?
C4 C1 H1C 109.5 . . ?
H2A C2 H2B 109.5 . . ?
H2A C2 H2C 109.5 . . ?
H2B C2 H2C 109.5 . . ?
C4 C2 H2A 109.5 . . ?
C4 C2 H2B 109.5 . . ?
C4 C2 H2C 109.5 . . ?
H3A C3 H3B 109.5 . . ?
H3A C3 H3C 109.5 . . ?
H3B C3 H3C 109.5 . . ?
C4 C3 H3A 109.5 . . ?
C4 C3 H3B 109.5 . . ?
C4 C3 H3C 109.5 . . ?
C1 C4 C2 109.9(3) . . ?
C3 C4 C1 107.9(3) . . ?
C3 C4 C2 106.5(3) . . ?
C3 C4 C5 112.0(3) . . ?
C5 C4 C1 110.0(3) . . ?
C5 C4 C2 110.4(3) . . ?
C6 C5 C4 121.6(3) . . ?
C6 C5 C10 117.1(3) . . ?
C10 C5 C4 121.4(3) . . ?
C5 C6 H6 118.6 . . ?
C5 C6 C7 122.8(3) . . ?
C7 C6 H6 118.6 . . ?
C6 C7 C11 120.1(4) . . ?
C8 C7 C6 118.2(3) . . ?
C8 C7 C11 121.7(3) . . ?
C7 C8 H8 119.0 . . ?
C7 C8 C9 122.0(3) . . ?
C9 C8 H8 119.0 . . ?
C8 C9 C12 119.0(3) . . ?
C10 C9 C8 118.3(3) . . ?
C10 C9 C12 122.6(3) . . ?
O1 C10 C5 117.0(3) . . ?
O1 C10 C9 121.5(3) . . ?
C9 C10 C5 121.5(3) . . ?
C7 C11 H11A 109.5 . . ?
C7 C11 H11B 109.5 . . ?
C7 C11 H11C 109.5 . . ?
H11A C11 H11B 109.5 . . ?
H11A C11 H11C 109.5 . . ?
H11B C11 H11C 109.5 . . ?
C9 C12 H12A 108.1 . . ?
C9 C12 H12B 108.1 . . ?
C9 C12 C13 116.7(3) . . ?
H12A C12 H12B 107.3 . . ?
C13 C12 H12A 108.1 . . ?
C13 C12 H12B 108.1 . . ?
C14 C13 C12 122.1(3) . . ?
C14 C13 C18 120.4(3) . . ?
C18 C13 C12 117.6(3) . . ?
C13 C14 H14 119.2 . . ?
C13 C14 C15 121.6(3) . . ?
C15 C14 H14 119.2 . . ?
C14 C15 C16 117.7(3) . . ?
C14 C15 C23 121.6(4) . . ?
C16 C15 C23 120.6(3) . . ?
C15 C16 H16 118.1 . . ?
C15 C16 C17 123.7(3) . . ?
C17 C16 H16 118.1 . . ?
C16 C17 C18 117.4(3) . . ?
C16 C17 C19 121.3(3) . . ?
C18 C17 C19 121.3(3) . . ?
O2 C18 C13 119.1(3) . . ?
O2 C18 C17 121.6(3) . . ?
C13 C18 C17 119.3(3) . . ?
C20 C19 C17 108.2(3) . . ?
C20 C19 C21 106.8(3) . . ?
C20 C19 C22 109.8(3) . . ?
C21 C19 C17 112.0(3) . . ?
C22 C19 C17 112.8(3) . . ?
C22 C19 C21 107.0(3) . . ?
C19 C20 H20A 109.5 . . ?
C19 C20 H20B 109.5 . . ?
C19 C20 H20C 109.5 . . ?
H20A C20 H20B 109.5 . . ?
H20A C20 H20C 109.5 . . ?
H20B C20 H20C 109.5 . . ?
C19 C21 H21A 109.5 . . ?
C19 C21 H21B 109.5 . . ?
C19 C21 H21C 109.5 . . ?
H21A C21 H21B 109.5 . . ?
H21A C21 H21C 109.5 . . ?
H21B C21 H21C 109.5 . . ?
C19 C22 H22A 109.5 . . ?
C19 C22 H22B 109.5 . . ?
C19 C22 H22C 109.5 . . ?
H22A C22 H22B 109.5 . . ?
H22A C22 H22C 109.5 . . ?
H22B C22 H22C 109.5 . . ?
C15 C23 H23A 109.5 . . ?
C15 C23 H23B 109.5 . . ?
C15 C23 H23C 109.5 . . ?
H23A C23 H23B 109.5 . . ?
H23A C23 H23C 109.5 . . ?
H23B C23 H23C 109.5 . . ?
H24A C24 H24B 109.5 . . ?
H24A C24 H24C 109.5 . . ?
H24B C24 H24C 109.5 . . ?
C27 C24 H24A 109.5 . . ?
C27 C24 H24B 109.5 . . ?
C27 C24 H24C 109.5 . . ?
H25A C25 H25B 109.5 . . ?
H25A C25 H25C 109.5 . . ?
H25B C25 H25C 109.5 . . ?
C27 C25 H25A 109.5 . . ?
C27 C25 H25B 109.5 . . ?
C27 C25 H25C 109.5 . . ?
H26A C26 H26B 109.5 . . ?
H26A C26 H26C 109.5 . . ?
H26B C26 H26C 109.5 . . ?
C27 C26 H26A 109.5 . . ?
C27 C26 H26B 109.5 . . ?
C27 C26 H26C 109.5 . . ?
C24 C27 C26 107.5(3) . . ?
C25 C27 C24 107.1(3) . . ?
C25 C27 C26 110.9(3) . . ?
C25 C27 C28 109.2(3) . . ?
C28 C27 C24 112.0(3) . . ?
C28 C27 C26 110.1(3) . . ?
C29 C28 C27 120.7(3) . . ?
C29 C28 C33 118.4(3) . . ?
C33 C28 C27 120.9(3) . . ?
C28 C29 H29 118.3 . . ?
C30 C29 C28 123.5(3) . . ?
C30 C29 H29 118.3 . . ?
C29 C30 C34 121.6(3) . . ?
C31 C30 C29 117.0(3) . . ?
C31 C30 C34 121.4(3) . . ?
C30 C31 H31 118.7 . . ?
C32 C31 C30 122.6(3) . . ?
C32 C31 H31 118.7 . . ?
C31 C32 C33 120.2(2) . . ?
C31 C32 C35 118.3(2) . . ?
C33 C32 C35 121.5(3) . . ?
O4 C33 C28 121.9(2) . . ?
O4 C33 C32 119.9(2) . . ?
C32 C33 C28 118.3(3) . . ?
C30 C34 H34A 109.5 . . ?
C30 C34 H34B 109.5 . . ?
C30 C34 H34C 109.5 . . ?
H34A C34 H34B 109.5 . . ?
H34A C34 H34C 109.5 . . ?
H34B C34 H34C 109.5 . . ?
C32 C35 H35A 108.3 . . ?
C32 C35 H35B 108.3 . . ?
C32 C35 C36 115.8(2) . . ?
H35A C35 H35B 107.4 . . ?
C36 C35 H35A 108.3 . . ?
C36 C35 H35B 108.3 . . ?
C37 C36 C35 118.6(3) . . ?
C37 C36 C41 120.0(3) . . ?
C41 C36 C35 121.4(2) . . ?
C36 C37 H37 119.0 . . ?
C36 C37 C38 121.9(3) . . ?
C38 C37 H37 119.0 . . ?
C37 C38 C39 117.6(3) . . ?
C37 C38 C42 120.9(3) . . ?
C39 C38 C42 121.5(3) . . ?
C38 C39 H39 118.5 . . ?
C38 C39 C40 123.1(3) . . ?
C40 C39 H39 118.5 . . ?
C39 C40 C41 118.0(3) . . ?
C39 C40 C43 120.7(3) . . ?
C41 C40 C43 121.2(3) . . ?
O3 C41 C36 119.5(2) . . ?
O3 C41 C40 121.4(3) . . ?
C36 C41 C40 119.2(3) . . ?
C38 C42 H42A 109.5 . . ?
C38 C42 H42B 109.5 . . ?
C38 C42 H42C 109.5 . . ?
H42A C42 H42B 109.5 . . ?
H42A C42 H42C 109.5 . . ?
H42B C42 H42C 109.5 . . ?
C40 C43 C44 112.5(3) . . ?
C40 C43 C46 108.7(2) . . ?
C45 C43 C40 111.3(3) . . ?
C45 C43 C44 107.2(3) . . ?
C45 C43 C46 110.0(3) . . ?
C46 C43 C44 107.1(3) . . ?
C43 C44 H44A 109.5 . . ?
C43 C44 H44B 109.5 . . ?
C43 C44 H44C 109.5 . . ?
H44A C44 H44B 109.5 . . ?
H44A C44 H44C 109.5 . . ?
H44B C44 H44C 109.5 . . ?
C43 C45 H45A 109.5 . . ?
C43 C45 H45B 109.5 . . ?
C43 C45 H45C 109.5 . . ?
H45A C45 H45B 109.5 . . ?
H45A C45 H45C 109.5 . . ?
H45B C45 H45C 109.5 . . ?
C43 C46 H46A 109.5 . . ?
C43 C46 H46B 109.5 . . ?
C43 C46 H46C 109.5 . . ?
H46A C46 H46B 109.5 . . ?
H46A C46 H46C 109.5 . . ?
H46B C46 H46C 109.5 . . ?
O5 C47 H47A 109.7 . . ?
O5 C47 H47B 109.7 . . ?
O5 C47 H47C 111.6 . . ?
O5 C47 H47D 111.6 . . ?
O5 C47 C48 109.7(4) . . ?
H47A C47 H47B 108.2 . . ?
H47C C47 H47D 109.4 . . ?
C48 C47 H47A 109.7 . . ?
C48 C47 H47B 109.7 . . ?
C48A C47 O5 100.8(6) . . ?
C48A C47 H47C 111.6 . . ?
C48A C47 H47D 111.6 . . ?
C47 C48 H48A 111.8 . . ?
C47 C48 H48B 111.8 . . ?
C47 C48 C49 100.1(7) . . ?
H48A C48 H48B 109.5 . . ?
C49 C48 H48A 111.8 . . ?
C49 C48 H48B 111.8 . . ?
C47 C48A H48C 108.6 . . ?
C47 C48A H48D 108.6 . . ?
C47 C48A C49A 114.8(11) . . ?
H48C C48A H48D 107.5 . . ?
C49A C48A H48C 108.6 . . ?
C49A C48A H48D 108.6 . . ?
C48 C49 H49A 109.9 . . ?
C48 C49 H49B 109.9 . . ?
C48 C49 C50 109.1(8) . . ?
H49A C49 H49B 108.3 . . ?
C50 C49 H49A 109.9 . . ?
C50 C49 H49B 109.9 . . ?
C48A C49A H49C 112.8 . . ?
C48A C49A H49D 112.8 . . ?
H49C C49A H49D 110.3 . . ?
C50 C49A C48A 94.6(18) . . ?
C50 C49A H49C 112.8 . . ?
C50 C49A H49D 112.8 . . ?
O5 C50 C49 102.4(6) . . ?
O5 C50 H50A 111.3 . . ?
O5 C50 H50B 111.3 . . ?
O5 C50 H50C 108.9 . . ?
O5 C50 H50D 108.9 . . ?
C49 C50 H50A 111.3 . . ?
C49 C50 H50B 111.3 . . ?
C49A C50 O5 113.6(13) . . ?
C49A C50 H50C 108.9 . . ?
C49A C50 H50D 108.9 . . ?
H50A C50 H50B 109.2 . . ?
H50C C50 H50D 107.7 . . ?
O6 C51 H51A 112.2 . . ?
O6 C51 H51B 112.2 . . ?
H51A C51 H51B 109.8 . . ?
C52 C51 O6 97.6(7) . . ?
C52 C51 H51A 112.2 . . ?
C52 C51 H51B 112.2 . . ?
O6 C51A H51C 108.9 . . ?
O6 C51A H51D 108.9 . . ?
O6 C51A C52A 113.2(8) . . ?
H51C C51A H51D 107.8 . . ?
C52A C51A H51C 108.9 . . ?
C52A C51A H51D 108.9 . . ?
C51 C52 H52A 111.3 . . ?
C51 C52 H52B 111.3 . . ?
C51 C52 C53 102.5(8) . . ?
H52A C52 H52B 109.2 . . ?
C53 C52 H52A 111.3 . . ?
C53 C52 H52B 111.3 . . ?
C51A C52A H52C 111.1 . . ?
C51A C52A H52D 111.1 . . ?
C51A C52A C53A 103.4(8) . . ?
H52C C52A H52D 109.0 . . ?
C53A C52A H52C 111.1 . . ?
C53A C52A H52D 111.1 . . ?
C52 C53 H53A 110.5 . . ?
C52 C53 H53B 110.5 . . ?
H53A C53 H53B 108.7 . . ?
C54 C53 C52 106.1(10) . . ?
C54 C53 H53A 110.5 . . ?
C54 C53 H53B 110.5 . . ?
C52A C53A H53C 111.9 . . ?
C52A C53A H53D 111.9 . . ?
C52A C53A C54A 99.5(11) . . ?
H53C C53A H53D 109.6 . . ?
C54A C53A H53C 111.9 . . ?
C54A C53A H53D 111.9 . . ?
O6 C54 C53 104.8(11) . . ?
O6 C54 H54A 110.8 . . ?
O6 C54 H54B 110.8 . . ?
C53 C54 H54A 110.8 . . ?
C53 C54 H54B 110.8 . . ?
H54A C54 H54B 108.9 . . ?
O6 C54A H54C 110.5 . . ?
O6 C54A H54D 110.5 . . ?
C53A C54A O6 106.2(9) . . ?
C53A C54A H54C 110.5 . . ?
C53A C54A H54D 110.5 . . ?
H54C C54A H54D 108.7 . . ?
O7 C55 H55A 110.6 . . ?
O7 C55 H55B 110.6 . . ?
O7 C55 C56 105.6(3) . . ?
H55A C55 H55B 108.7 . . ?
C56 C55 H55A 110.6 . . ?
C56 C55 H55B 110.6 . . ?
C55 C56 H56A 111.2 . . ?
C55 C56 H56B 111.2 . . ?
H56A C56 H56B 109.1 . . ?
C57 C56 C55 102.9(4) . . ?
C57 C56 H56A 111.2 . . ?
C57 C56 H56B 111.2 . . ?
C56 C57 H57A 111.2 . . ?
C56 C57 H57B 111.2 . . ?
C56 C57 C58 102.7(3) . . ?
H57A C57 H57B 109.1 . . ?
C58 C57 H57A 111.2 . . ?
C58 C57 H57B 111.2 . . ?
O7 C58 C57 104.2(3) . . ?
O7 C58 H58A 110.9 . . ?
O7 C58 H58B 110.9 . . ?
C57 C58 H58A 110.9 . . ?
C57 C58 H58B 110.9 . . ?
H58A C58 H58B 108.9 . . ?
C59 O8 C60 104.0(7) . . ?
O8 C59 H59A 110.1 . . ?
O8 C59 H59B 110.1 . . ?
O8 C59 C62 107.8(8) . . ?
H59A C59 H59B 108.5 . . ?
C62 C59 H59A 110.1 . . ?
C62 C59 H59B 110.1 . . ?
O8 C60 H60A 110.6 . . ?
O8 C60 H60B 110.6 . . ?
H60A C60 H60B 108.7 . . ?
C61 C60 O8 105.9(9) . . ?
C61 C60 H60A 110.6 . . ?
C61 C60 H60B 110.6 . . ?
C60 C61 H61A 111.1 . . ?
C60 C61 H61B 111.1 . . ?
C60 C61 C62 103.5(9) . . ?
H61A C61 H61B 109.0 . . ?
C62 C61 H61A 111.1 . . ?
C62 C61 H61B 111.1 . . ?
C59 C62 C61 106.8(9) . . ?
C59 C62 H62A 110.4 . . ?
C59 C62 H62B 110.4 . . ?
C61 C62 H62A 110.4 . . ?
C61 C62 H62B 110.4 . . ?
H62A C62 H62B 108.6 . . ?
C59A O8A C60A 105.7(8) . . ?
O8A C59A H59C 109.4 . . ?
O8A C59A H59D 109.4 . . ?
O8A C59A C62A 111.1(9) . . ?
H59C C59A H59D 108.0 . . ?
C62A C59A H59C 109.4 . . ?
C62A C59A H59D 109.4 . . ?
O8A C60A H60C 110.9 . . ?
O8A C60A H60D 110.9 . . ?
O8A C60A C61A 104.2(8) . . ?
H60C C60A H60D 108.9 . . ?
C61A C60A H60C 110.9 . . ?
C61A C60A H60D 110.9 . . ?
C60A C61A H61C 111.3 . . ?
C60A C61A H61D 111.3 . . ?
C60A C61A C62A 102.4(9) . . ?
H61C C61A H61D 109.2 . . ?
C62A C61A H61C 111.3 . . ?
C62A C61A H61D 111.3 . . ?
C59A C62A C61A 98.2(9) . . ?
C59A C62A H62C 112.1 . . ?
C59A C62A H62D 112.1 . . ?
C61A C62A H62C 112.1 . . ?
C61A C62A H62D 112.1 . . ?
H62C C62A H62D 109.8 . . ?
C63 O9 C64 106.7(9) . . ?
O9 C63 H63A 108.7 . . ?
O9 C63 H63B 108.7 . . ?
O9 C63 C66 114.2(13) . . ?
H63A C63 H63B 107.6 . . ?
C66 C63 H63A 108.7 . . ?
C66 C63 H63B 108.7 . . ?
O9 C64 H64A 111.1 . . ?
O9 C64 H64B 111.1 . . ?
O9 C64 C65 103.1(11) . . ?
H64A C64 H64B 109.1 . . ?
C65 C64 H64A 111.1 . . ?
C65 C64 H64B 111.1 . . ?
C64 C65 H65A 109.9 . . ?
C64 C65 H65B 109.9 . . ?
H65A C65 H65B 108.3 . . ?
C66 C65 C64 108.7(14) . . ?
C66 C65 H65A 109.9 . . ?
C66 C65 H65B 109.9 . . ?
C63 C66 H66A 113.2 . . ?
C63 C66 H66B 113.2 . . ?
C65 C66 C63 92.7(14) . . ?
C65 C66 H66A 113.2 . . ?
C65 C66 H66B 113.2 . . ?
H66A C66 H66B 110.5 . . ?
C63A O9A C64A 111.3(10) . . ?
O9A C63A H63C 109.7 . . ?
O9A C63A H63D 109.7 . . ?
O9A C63A C66A 109.8(12) . . ?
H63C C63A H63D 108.2 . . ?
C66A C63A H63C 109.7 . . ?
C66A C63A H63D 109.7 . . ?
O9A C64A H64C 109.4 . . ?
O9A C64A H64D 109.4 . . ?
O9A C64A C65A 111.2(11) . . ?
H64C C64A H64D 108.0 . . ?
C65A C64A H64C 109.4 . . ?
C65A C64A H64D 109.4 . . ?
C64A C65A H65C 110.5 . . ?
C64A C65A H65D 110.5 . . ?
C64A C65A C66A 106.2(12) . . ?
H65C C65A H65D 108.7 . . ?
C66A C65A H65C 110.5 . . ?
C66A C65A H65D 110.5 . . ?
C63A C66A H66C 112.2 . . ?
C63A C66A H66D 112.2 . . ?
C65A C66A C63A 97.7(11) . . ?
C65A C66A H66C 112.2 . . ?
C65A C66A H66D 112.2 . . ?
H66C C66A H66D 109.8 . . ?
C70 O10 C67 95.9(14) . . ?
O10 C67 H67A 109.8 . . ?
O10 C67 H67B 109.8 . . ?
H67A C67 H67B 108.2 . . ?
C68 C67 O10 109.5(11) . . ?
C68 C67 H67A 109.8 . . ?
C68 C67 H67B 109.8 . . ?
C67 C68 H68A 109.8 . . ?
C67 C68 H68B 109.8 . . ?
C67 C68 C69 109.4(10) . . ?
H68A C68 H68B 108.2 . . ?
C69 C68 H68A 109.8 . . ?
C69 C68 H68B 109.8 . . ?
C68 C69 H69A 110.7 . . ?
C68 C69 H69B 110.7 . . ?
C68 C69 C70 105.2(11) . . ?
H69A C69 H69B 108.8 . . ?
C70 C69 H69A 110.7 . . ?
C70 C69 H69B 110.7 . . ?
O10 C70 C69 105.9(12) . . ?
O10 C70 H70A 110.5 . . ?
O10 C70 H70B 110.5 . . ?
C69 C70 H70A 110.5 . . ?
C69 C70 H70B 110.5 . . ?
H70A C70 H70B 108.7 . . ?
C70A O10A C67A 116.3(16) . . ?
O10A C67A H67C 112.1 . . ?
O10A C67A H67D 112.1 . . ?
H67C C67A H67D 109.7 . . ?
C68A C67A O10A 98.6(16) . . ?
C68A C67A H67C 112.1 . . ?
C68A C67A H67D 112.1 . . ?
C67A C68A H68C 109.9 . . ?
C67A C68A H68D 109.9 . . ?
H68C C68A H68D 108.3 . . ?
C69A C68A C67A 109.1(16) . . ?
C69A C68A H68C 109.9 . . ?
C69A C68A H68D 109.9 . . ?
C68A C69A H69C 108.8 . . ?
C68A C69A H69D 108.8 . . ?
C68A C69A C70A 113.9(15) . . ?
H69C C69A H69D 107.7 . . ?
C70A C69A H69C 108.8 . . ?
C70A C69A H69D 108.8 . . ?
O10A C70A H70C 112.4 . . ?
O10A C70A H70D 112.4 . . ?
C69A C70A O10A 96.6(14) . . ?
C69A C70A H70C 112.4 . . ?
C69A C70A H70D 112.4 . . ?
H70C C70A H70D 110.0 . . ?

loop_
_geom_bond_atom_site_label_1
_geom_bond_atom_site_label_2
_geom_bond_distance
_geom_bond_site_symmetry_2
_geom_bond_publ_flag
Dy1 O2 2.129(2) . ?
Dy1 O3 2.1321(19) . ?
Dy1 O4 2.143(2) . ?
Dy1 O5 2.458(2) . ?
Dy1 O6 2.421(3) . ?
Dy1 O7 2.464(2) . ?
O1 H1 0.8400 . ?
O1 C10 1.375(4) . ?
O2 C18 1.339(4) . ?
O3 C41 1.334(3) . ?
O4 C33 1.341(4) . ?
O5 C47 1.450(5) . ?
O5 C50 1.457(4) . ?
O6 C51 1.529(10) . ?
O6 C51A 1.436(8) . ?
O6 C54 1.353(19) . ?
O6 C54A 1.593(18) . ?
O7 C55 1.465(4) . ?
O7 C58 1.450(4) . ?
C1 H1A 0.9800 . ?
C1 H1B 0.9800 . ?
C1 H1C 0.9800 . ?
C1 C4 1.536(5) . ?
C2 H2A 0.9800 . ?
C2 H2B 0.9800 . ?
C2 H2C 0.9800 . ?
C2 C4 1.546(5) . ?
C3 H3A 0.9800 . ?
C3 H3B 0.9800 . ?
C3 H3C 0.9800 . ?
C3 C4 1.527(5) . ?
C4 C5 1.534(4) . ?
C5 C6 1.392(4) . ?
C5 C10 1.409(4) . ?
C6 H6 0.9500 . ?
C6 C7 1.406(5) . ?
C7 C8 1.366(6) . ?
C7 C11 1.512(5) . ?
C8 H8 0.9500 . ?
C8 C9 1.405(5) . ?
C9 C10 1.404(4) . ?
C9 C12 1.507(5) . ?
C11 H11A 0.9800 . ?
C11 H11B 0.9800 . ?
C11 H11C 0.9800 . ?
C12 H12A 0.9900 . ?
C12 H12B 0.9900 . ?
C12 C13 1.527(4) . ?
C13 C14 1.382(4) . ?
C13 C18 1.411(4) . ?
C14 H14 0.9500 . ?
C14 C15 1.387(5) . ?
C15 C16 1.390(6) . ?
C15 C23 1.511(5) . ?
C16 H16 0.9500 . ?
C16 C17 1.392(5) . ?
C17 C18 1.426(4) . ?
C17 C19 1.541(5) . ?
C19 C20 1.529(5) . ?
C19 C21 1.537(5) . ?
C19 C22 1.530(5) . ?
C20 H20A 0.9800 . ?
C20 H20B 0.9800 . ?
C20 H20C 0.9800 . ?
C21 H21A 0.9800 . ?
C21 H21B 0.9800 . ?
C21 H21C 0.9800 . ?
C22 H22A 0.9800 . ?
C22 H22B 0.9800 . ?
C22 H22C 0.9800 . ?
C23 H23A 0.9800 . ?
C23 H23B 0.9800 . ?
C23 H23C 0.9800 . ?
C24 H24A 0.9800 . ?
C24 H24B 0.9800 . ?
C24 H24C 0.9800 . ?
C24 C27 1.540(5) . ?
C25 H25A 0.9800 . ?
C25 H25B 0.9800 . ?
C25 H25C 0.9800 . ?
C25 C27 1.536(5) . ?
C26 H26A 0.9800 . ?
C26 H26B 0.9800 . ?
C26 H26C 0.9800 . ?
C26 C27 1.542(5) . ?
C27 C28 1.538(4) . ?
C28 C29 1.396(4) . ?
C28 C33 1.432(4) . ?
C29 H29 0.9500 . ?
C29 C30 1.389(4) . ?
C30 C31 1.386(4) . ?
C30 C34 1.510(4) . ?
C31 H31 0.9500 . ?
C31 C32 1.385(4) . ?
C32 C33 1.415(4) . ?
C32 C35 1.516(4) . ?
C34 H34A 0.9800 . ?
C34 H34B 0.9800 . ?
C34 H34C 0.9800 . ?
C35 H35A 0.9900 . ?
C35 H35B 0.9900 . ?
C35 C36 1.522(4) . ?
C36 C37 1.389(4) . ?
C36 C41 1.413(4) . ?
C37 H37 0.9500 . ?
C37 C38 1.391(4) . ?
C38 C39 1.396(5) . ?
C38 C42 1.516(5) . ?
C39 H39 0.9500 . ?
C39 C40 1.398(4) . ?
C40 C41 1.428(4) . ?
C40 C43 1.535(4) . ?
C42 H42A 0.9800 . ?
C42 H42B 0.9800 . ?
C42 H42C 0.9800 . ?
C43 C44 1.539(5) . ?
C43 C45 1.535(4) . ?
C43 C46 1.538(4) . ?
C44 H44A 0.9800 . ?
C44 H44B 0.9800 . ?
C44 H44C 0.9800 . ?
C45 H45A 0.9800 . ?
C45 H45B 0.9800 . ?
C45 H45C 0.9800 . ?
C46 H46A 0.9800 . ?
C46 H46B 0.9800 . ?
C46 H46C 0.9800 . ?
C47 H47A 0.9900 . ?
C47 H47B 0.9900 . ?
C47 H47C 0.9900 . ?
C47 H47D 0.9900 . ?
C47 C48 1.459(7) . ?
C47 C48A 1.449(11) . ?
C48 H48A 0.9900 . ?
C48 H48B 0.9900 . ?
C48 C49 1.535(14) . ?
C48A H48C 0.9900 . ?
C48A H48D 0.9900 . ?
C48A C49A 1.47(4) . ?
C49 H49A 0.9900 . ?
C49 H49B 0.9900 . ?
C49 C50 1.558(14) . ?
C49A H49C 0.9900 . ?
C49A H49D 0.9900 . ?
C49A C50 1.448(19) . ?
C50 H50A 0.9900 . ?
C50 H50B 0.9900 . ?
C50 H50C 0.9900 . ?
C50 H50D 0.9900 . ?
C51 H51A 0.9900 . ?
C51 H51B 0.9900 . ?
C51 C52 1.511(12) . ?
C51A H51C 0.9900 . ?
C51A H51D 0.9900 . ?
C51A C52A 1.498(15) . ?
C52 H52A 0.9900 . ?
C52 H52B 0.9900 . ?
C52 C53 1.541(17) . ?
C52A H52C 0.9900 . ?
C52A H52D 0.9900 . ?
C52A C53A 1.526(14) . ?
C53 H53A 0.9900 . ?
C53 H53B 0.9900 . ?
C53 C54 1.51(2) . ?
C53A H53C 0.9900 . ?
C53A H53D 0.9900 . ?
C53A C54A 1.55(2) . ?
C54 H54A 0.9900 . ?
C54 H54B 0.9900 . ?
C54A H54C 0.9900 . ?
C54A H54D 0.9900 . ?
C55 H55A 0.9900 . ?
C55 H55B 0.9900 . ?
C55 C56 1.504(5) . ?
C56 H56A 0.9900 . ?
C56 H56B 0.9900 . ?
C56 C57 1.483(7) . ?
C57 H57A 0.9900 . ?
C57 H57B 0.9900 . ?
C57 C58 1.519(5) . ?
C58 H58A 0.9900 . ?
C58 H58B 0.9900 . ?
O8 C59 1.433(10) . ?
O8 C60 1.538(14) . ?
C59 H59A 0.9900 . ?
C59 H59B 0.9900 . ?
C59 C62 1.454(12) . ?
C60 H60A 0.9900 . ?
C60 H60B 0.9900 . ?
C60 C61 1.507(15) . ?
C61 H61A 0.9900 . ?
C61 H61B 0.9900 . ?
C61 C62 1.567(14) . ?
C62 H62A 0.9900 . ?
C62 H62B 0.9900 . ?
O8A C59A 1.442(12) . ?
O8A C60A 1.449(12) . ?
C59A H59C 0.9900 . ?
C59A H59D 0.9900 . ?
C59A C62A 1.490(15) . ?
C60A H60C 0.9900 . ?
C60A H60D 0.9900 . ?
C60A C61A 1.455(11) . ?
C61A H61C 0.9900 . ?
C61A H61D 0.9900 . ?
C61A C62A 1.598(15) . ?
C62A H62C 0.9900 . ?
C62A H62D 0.9900 . ?
O9 C63 1.413(13) . ?
O9 C64 1.421(12) . ?
C63 H63A 0.9900 . ?
C63 H63B 0.9900 . ?
C63 C66 1.523(16) . ?
C64 H64A 0.9900 . ?
C64 H64B 0.9900 . ?
C64 C65 1.516(15) . ?
C65 H65A 0.9900 . ?
C65 H65B 0.9900 . ?
C65 C66 1.513(17) . ?
C66 H66A 0.9900 . ?
C66 H66B 0.9900 . ?
O9A C63A 1.285(17) . ?
O9A C64A 1.305(14) . ?
C63A H63C 0.9900 . ?
C63A H63D 0.9900 . ?
C63A C66A 1.555(14) . ?
C64A H64C 0.9900 . ?
C64A H64D 0.9900 . ?
C64A C65A 1.417(15) . ?
C65A H65C 0.9900 . ?
C65A H65D 0.9900 . ?
C65A C66A 1.483(15) . ?
C66A H66C 0.9900 . ?
C66A H66D 0.9900 . ?
O10 C67 1.69(2) . ?
O10 C70 1.55(3) . ?
C67 H67A 0.9900 . ?
C67 H67B 0.9900 . ?
C67 C68 1.408(19) . ?
C68 H68A 0.9900 . ?
C68 H68B 0.9900 . ?
C68 C69 1.507(15) . ?
C69 H69A 0.9900 . ?
C69 H69B 0.9900 . ?
C69 C70 1.62(2) . ?
C70 H70A 0.9900 . ?
C70 H70B 0.9900 . ?
O10A C67A 1.446(17) . ?
O10A C70A 1.424(16) . ?
C67A H67C 0.9900 . ?
C67A H67D 0.9900 . ?
C67A C68A 1.43(3) . ?
C68A H68C 0.9900 . ?
C68A H68D 0.9900 . ?
C68A C69A 1.40(2) . ?
C69A H69C 0.9900 . ?
C69A H69D 0.9900 . ?
C69A C70A 1.41(2) . ?
C70A H70C 0.9900 . ?
C70A H70D 0.9900 . ?

loop_
_geom_torsion_atom_site_label_1
_geom_torsion_atom_site_label_2
_geom_torsion_atom_site_label_3
_geom_torsion_atom_site_label_4
_geom_torsion
_geom_torsion_site_symmetry_1
_geom_torsion_site_symmetry_2
_geom_torsion_site_symmetry_3
_geom_torsion_site_symmetry_4
_geom_torsion_publ_flag
Dy1 O2 C18 C13 60.1(6) . . . . ?
Dy1 O2 C18 C17 -120.2(4) . . . . ?
Dy1 O3 C41 C36 -10.1(5) . . . . ?
Dy1 O3 C41 C40 171.2(2) . . . . ?
Dy1 O4 C33 C28 -163.5(3) . . . . ?
Dy1 O4 C33 C32 16.3(5) . . . . ?
Dy1 O5 C47 C48 136.4(4) . . . . ?
Dy1 O5 C47 C48A -176.2(7) . . . . ?
Dy1 O5 C50 C49 -148.7(7) . . . . ?
Dy1 O5 C50 C49A -163.5(17) . . . . ?
Dy1 O6 C51 C52 -145.7(5) . . . . ?
Dy1 O6 C51A C52A -156.7(6) . . . . ?
Dy1 O6 C54 C53 162.9(8) . . . . ?
Dy1 O6 C54A C53A -170.8(10) . . . . ?
Dy1 O7 C55 C56 -166.7(3) . . . . ?
Dy1 O7 C58 C57 -169.2(3) . . . . ?
O5 C47 C48 C49 31.1(8) . . . . ?
O5 C47 C48A C49A -27.8(18) . . . . ?
O6 C51 C52 C53 -37.6(8) . . . . ?
O6 C51A C52A C53A -28.2(11) . . . . ?
O7 C55 C56 C57 -29.3(6) . . . . ?
C1 C4 C5 C6 115.4(3) . . . . ?
C1 C4 C5 C10 -64.6(4) . . . . ?
C2 C4 C5 C6 -123.2(3) . . . . ?
C2 C4 C5 C10 56.9(4) . . . . ?
C3 C4 C5 C6 -4.6(4) . . . . ?
C3 C4 C5 C10 175.5(3) . . . . ?
C4 C5 C6 C7 178.0(3) . . . . ?
C4 C5 C10 O1 3.1(4) . . . . ?
C4 C5 C10 C9 -177.6(3) . . . . ?
C5 C6 C7 C8 0.2(5) . . . . ?
C5 C6 C7 C11 -179.9(3) . . . . ?
C6 C5 C10 O1 -176.8(3) . . . . ?
C6 C5 C10 C9 2.5(4) . . . . ?
C6 C7 C8 C9 1.3(5) . . . . ?
C7 C8 C9 C10 -0.9(5) . . . . ?
C7 C8 C9 C12 -178.1(3) . . . . ?
C8 C9 C10 O1 178.2(3) . . . . ?
C8 C9 C10 C5 -1.1(5) . . . . ?
C8 C9 C12 C13 -63.4(5) . . . . ?
C9 C12 C13 C14 -21.6(5) . . . . ?
C9 C12 C13 C18 158.3(3) . . . . ?
C10 C5 C6 C7 -2.1(4) . . . . ?
C10 C9 C12 C13 119.6(4) . . . . ?
C11 C7 C8 C9 -178.6(3) . . . . ?
C12 C9 C10 O1 -4.8(5) . . . . ?
C12 C9 C10 C5 176.0(3) . . . . ?
C12 C13 C14 C15 180.0(3) . . . . ?
C12 C13 C18 O2 0.6(4) . . . . ?
C12 C13 C18 C17 -179.0(3) . . . . ?
C13 C14 C15 C16 -0.5(5) . . . . ?
C13 C14 C15 C23 -177.1(3) . . . . ?
C14 C13 C18 O2 -179.5(3) . . . . ?
C14 C13 C18 C17 0.9(4) . . . . ?
C14 C15 C16 C17 -0.2(5) . . . . ?
C15 C16 C17 C18 1.2(4) . . . . ?
C15 C16 C17 C19 -175.6(3) . . . . ?
C16 C17 C18 O2 178.9(3) . . . . ?
C16 C17 C18 C13 -1.5(4) . . . . ?
C16 C17 C19 C20 110.9(4) . . . . ?
C16 C17 C19 C21 -6.6(4) . . . . ?
C16 C17 C19 C22 -127.4(3) . . . . ?
C18 C13 C14 C15 0.1(5) . . . . ?
C18 C17 C19 C20 -65.8(4) . . . . ?
C18 C17 C19 C21 176.7(3) . . . . ?
C18 C17 C19 C22 55.9(4) . . . . ?
C19 C17 C18 O2 -4.3(4) . . . . ?
C19 C17 C18 C13 175.3(3) . . . . ?
C23 C15 C16 C17 176.5(3) . . . . ?
C24 C27 C28 C29 -1.4(4) . . . . ?
C24 C27 C28 C33 -178.8(3) . . . . ?
C25 C27 C28 C29 117.1(3) . . . . ?
C25 C27 C28 C33 -60.3(4) . . . . ?
C26 C27 C28 C29 -120.9(3) . . . . ?
C26 C27 C28 C33 61.7(4) . . . . ?
C27 C28 C29 C30 -176.9(3) . . . . ?
C27 C28 C33 O4 -5.0(4) . . . . ?
C27 C28 C33 C32 175.2(3) . . . . ?
C28 C29 C30 C31 1.4(5) . . . . ?
C28 C29 C30 C34 -178.8(3) . . . . ?
C29 C28 C33 O4 177.5(3) . . . . ?
C29 C28 C33 C32 -2.3(4) . . . . ?
C29 C30 C31 C32 -1.5(4) . . . . ?
C30 C31 C32 C33 -0.2(4) . . . . ?
C30 C31 C32 C35 176.9(3) . . . . ?
C31 C32 C33 O4 -177.7(3) . . . . ?
C31 C32 C33 C28 2.1(4) . . . . ?
C31 C32 C35 C36 78.1(3) . . . . ?
C32 C35 C36 C37 -80.1(3) . . . . ?
C32 C35 C36 C41 100.8(3) . . . . ?
C33 C28 C29 C30 0.5(5) . . . . ?
C33 C32 C35 C36 -104.8(3) . . . . ?
C34 C30 C31 C32 178.6(3) . . . . ?
C35 C32 C33 O4 5.3(4) . . . . ?
C35 C32 C33 C28 -174.9(2) . . . . ?
C35 C36 C37 C38 -179.8(3) . . . . ?
C35 C36 C41 O3 -3.4(4) . . . . ?
C35 C36 C41 C40 175.3(2) . . . . ?
C36 C37 C38 C39 3.6(5) . . . . ?
C36 C37 C38 C42 -178.7(3) . . . . ?
C37 C36 C41 O3 177.5(3) . . . . ?
C37 C36 C41 C40 -3.7(4) . . . . ?
C37 C38 C39 C40 -2.0(5) . . . . ?
C38 C39 C40 C41 -2.4(5) . . . . ?
C38 C39 C40 C43 173.9(3) . . . . ?
C39 C40 C41 O3 -176.1(2) . . . . ?
C39 C40 C41 C36 5.2(4) . . . . ?
C39 C40 C43 C44 0.9(4) . . . . ?
C39 C40 C43 C45 121.1(3) . . . . ?
C39 C40 C43 C46 -117.5(3) . . . . ?
C41 C36 C37 C38 -0.8(5) . . . . ?
C41 C40 C43 C44 177.0(3) . . . . ?
C41 C40 C43 C45 -62.8(3) . . . . ?
C41 C40 C43 C46 58.6(4) . . . . ?
C42 C38 C39 C40 -179.7(3) . . . . ?
C43 C40 C41 O3 7.7(4) . . . . ?
C43 C40 C41 C36 -171.0(3) . . . . ?
C47 O5 C50 C49 25.6(8) . . . . ?
C47 O5 C50 C49A 10.9(17) . . . . ?
C47 C48 C49 C50 -14.0(11) . . . . ?
C47 C48A C49A C50 32(2) . . . . ?
C48 C49 C50 O5 -6.8(11) . . . . ?
C48A C49A C50 O5 -25(2) . . . . ?
C50 O5 C47 C48 -38.1(5) . . . . ?
C50 O5 C47 C48A 9.2(8) . . . . ?
C51 O6 C54 C53 -22.0(17) . . . . ?
C51 C52 C53 C54 28.3(13) . . . . ?
C51A O6 C54A C53A 21.1(17) . . . . ?
C51A C52A C53A C54A 38.3(12) . . . . ?
C52 C53 C54 O6 -4.4(17) . . . . ?
C52A C53A C54A O6 -37.0(16) . . . . ?
C54 O6 C51 C52 39.2(13) . . . . ?
C54A O6 C51A C52A 4.2(14) . . . . ?
C55 O7 C58 C57 17.1(4) . . . . ?
C55 C56 C57 C58 39.2(5) . . . . ?
C56 C57 C58 O7 -35.1(5) . . . . ?
C58 O7 C55 C56 7.3(5) . . . . ?
O8 C59 C62 C61 -25.2(16) . . . . ?
O8 C60 C61 C62 16.3(16) . . . . ?
C59 O8 C60 C61 -31.8(13) . . . . ?
C60 O8 C59 C62 35.2(13) . . . . ?
C60 C61 C62 C59 4.4(18) . . . . ?
O8A C59A C62A C61A -17(2) . . . . ?
O8A C60A C61A C62A -43.2(14) . . . . ?
C59A O8A C60A C61A 32.9(16) . . . . ?
C60A O8A C59A C62A -8(2) . . . . ?
C60A C61A C62A C59A 36.0(17) . . . . ?
O9 C63 C66 C65 -30(2) . . . . ?
O9 C64 C65 C66 -34(2) . . . . ?
C63 O9 C64 C65 12.9(13) . . . . ?
C64 O9 C63 C66 11.8(19) . . . . ?
C64 C65 C66 C63 37(2) . . . . ?
O9A C63A C66A C65A -18.7(17) . . . . ?
O9A C64A C65A C66A -13(2) . . . . ?
C63A O9A C64A C65A -0.2(19) . . . . ?
C64A O9A C63A C66A 12.6(17) . . . . ?
C64A C65A C66A C63A 17.4(18) . . . . ?
O10 C67 C68 C69 20.0(18) . . . . ?
C67 O10 C70 C69 35(2) . . . . ?
C67 C68 C69 C70 3.3(19) . . . . ?
C68 C69 C70 O10 -27(2) . . . . ?
C70 O10 C67 C68 -34.9(18) . . . . ?
O10A C67A C68A C69A -9(2) . . . . ?
C67A O10A C70A C69A -24(2) . . . . ?
C67A C68A C69A C70A -5(2) . . . . ?
C68A C69A C70A O10A 16.7(19) . . . . ?
C70A O10A C67A C68A 22(2) . . . . ?
